data_7210868
loop_
_publ_author_name
'Zhang, Lu-Yin'
'Liu, Yu'
'Li, Kang'
'Pan, Mei'
'Yan, Cheng'
'Wei, Shi-Chao'
'Chen, Yong-Xin'
'Su, Cheng-Yong'

_publ_section_title
;
 Formation of 0D M5L2 helicate cage and 1D loop-and-chain complexes:
 stepwise assembly and catalytic activity
;
_journal_issue 35
_journal_name_full CrystEngComm
_journal_page_first 7106
_journal_paper_doi 10.1039/c3ce40845k
_journal_volume 15
_journal_year 2013
_chemical_formula_sum 'C217.5 H259.5 Cl20 Cu10 N56.5 O30.5'
_chemical_formula_weight 5497.72
_chemical_name_systematic
; 
 ? 
;
_space_group_IT_number 4
_symmetry_cell_setting monoclinic
_symmetry_space_group_name_Hall 'P 2yb'
_symmetry_space_group_name_H-M 'P 1 21 1'
_atom_sites_solution_hydrogens geom
_atom_sites_solution_primary direct
_atom_sites_solution_secondary difmap
_audit_creation_method SHELXL-97
_cell_angle_alpha 90.00
_cell_angle_beta 110.867(2)
_cell_angle_gamma 90.00
_cell_formula_units_Z 2
_cell_length_a 20.0954(3)
_cell_length_b 29.8975(5)
_cell_length_c 24.9908(4)
_cell_measurement_temperature 150(2)
_cell_volume 14029.7(4)
_computing_structure_refinement 'SHELXL-97 (Sheldrick, 1997)'
_computing_structure_solution 'SHELXS-97 (Sheldrick, 1990)'
_diffrn_ambient_temperature 150(2)
_diffrn_measured_fraction_theta_full 0.983
_diffrn_measured_fraction_theta_max 0.983
_diffrn_radiation_monochromator graphite
_diffrn_radiation_source 'fine-focus sealed tube'
_diffrn_radiation_type CuK\a
_diffrn_radiation_wavelength 1.54178
_diffrn_reflns_av_R_equivalents 0.0383
_diffrn_reflns_av_sigmaI/netI 0.0892
_diffrn_reflns_limit_h_max 22
_diffrn_reflns_limit_h_min -22
_diffrn_reflns_limit_k_max 33
_diffrn_reflns_limit_k_min -33
_diffrn_reflns_limit_l_max 28
_diffrn_reflns_limit_l_min -24
_diffrn_reflns_number 48815
_diffrn_reflns_theta_full 60.00
_diffrn_reflns_theta_max 60.00
_diffrn_reflns_theta_min 2.44
_exptl_absorpt_coefficient_mu 3.112
_exptl_absorpt_correction_T_max 0.7461
_exptl_absorpt_correction_T_min 0.4554
_exptl_absorpt_correction_type multi-scan
_exptl_crystal_density_diffrn 1.301
_exptl_crystal_density_method 'not measured'
_exptl_crystal_F_000 5668
_exptl_crystal_size_max 0.30
_exptl_crystal_size_mid 0.10
_exptl_crystal_size_min 0.10
_refine_diff_density_max 1.146
_refine_diff_density_min -0.729
_refine_diff_density_rms 0.116
_refine_ls_abs_structure_details 'Flack H D (1983), Acta Cryst. A39, 876-881'
_refine_ls_abs_structure_Flack 0.356(18)
_refine_ls_extinction_method none
_refine_ls_goodness_of_fit_ref 1.011
_refine_ls_hydrogen_treatment geom
_refine_ls_matrix_type fullcycle
_refine_ls_number_parameters 3322
_refine_ls_number_reflns 31621
_refine_ls_number_restraints 1408
_refine_ls_restrained_S_all 1.016
_refine_ls_R_factor_all 0.1028
_refine_ls_R_factor_gt 0.0740
_refine_ls_shift/su_max 0.034
_refine_ls_shift/su_mean 0.003
_refine_ls_structure_factor_coef Fsqd
_refine_ls_weighting_details 'calc w=1/[\s^2^(Fo^2^)+(0.1400P)^2^+0.0000P] where P=(Fo^2^+2Fc^2^)/3'
_refine_ls_weighting_scheme calc
_refine_ls_wR_factor_gt 0.1983
_refine_ls_wR_factor_ref 0.2182
_reflns_number_gt 20518
_reflns_number_total 31621
_reflns_threshold_expression >2sigma(I)
_cod_data_source_file c3ce40845k.txt
_cod_data_source_block 1
_cod_depositor_comments
;
The following automatic conversions were performed:

'_symmetry_cell_setting' value 'Monoclinic' changed to 'monoclinic'
according to /home/saulius/struct/CIF-dictionaries/cif_core.dic
dictionary named 'cif_core.dic' version 2.4.2 from 2011-04-26.

Automatic conversion script
Id: cif_fix_values 1891 2012-01-12 08:04:46Z andrius 
;
_cod_original_sg_symbol_H-M P21
_cod_original_formula_sum 'C217.50 H259.50 Cl20 Cu10 N56.50 O30.50'
_cod_database_code 7210868

loop_
_symmetry_equiv_pos_as_xyz
'x, y, z'
'-x, y+1/2, -z'

loop_
_atom_site_label
_atom_site_type_symbol
_atom_site_fract_x
_atom_site_fract_y
_atom_site_fract_z
_atom_site_U_iso_or_equiv
_atom_site_adp_type
_atom_site_occupancy
_atom_site_symmetry_multiplicity
_atom_site_calc_flag
_atom_site_refinement_flags
_atom_site_disorder_assembly
_atom_site_disorder_group
Cu1 Cu 0.96172(3) 0.26803(2) 1.10533(3) 0.040 Uani 1 1 d . . .
Cu2 Cu 1.56738(3) 0.21270(3) 1.41262(3) 0.049 Uani 1 1 d . . .
Cu3 Cu 1.33783(3) 0.28172(2) 1.10543(3) 0.042 Uani 1 1 d . . .
Cu4 Cu 1.22214(3) 0.29734(2) 1.41968(3) 0.040 Uani 1 1 d . . .
Cl1 Cl 0.85525(5) 0.29621(5) 1.05123(5) 0.057 Uani 1 1 d . . .
Cl2 Cl 1.68265(6) 0.22381(6) 1.46089(7) 0.080 Uani 1 1 d . . .
Cl3 Cl 1.37334(6) 0.21816(4) 1.17508(5) 0.049 Uani 1 1 d . . .
Cl4 Cl 1.23537(5) 0.31593(4) 1.10916(5) 0.052 Uani 1 1 d . . .
Cl5 Cl 1.42448(5) 0.28077(4) 1.06366(5) 0.054 Uani 1 1 d . . .
Cl6 Cl 1.14288(5) 0.31719(4) 1.46371(5) 0.050 Uani 1 1 d . . .
Cl7 Cl 1.33529(5) 0.30727(4) 1.41573(5) 0.049 Uani 1 1 d . . .
Cl8 Cl 1.15545(6) 0.23904(4) 1.34681(5) 0.051 Uani 1 1 d . . .
Cu5 Cu 1.20714(4) 0.05849(3) 1.24625(3) 0.065 Uani 1 1 d . A 1
Cl9 Cl 1.18183(12) -0.01894(9) 1.22301(10) 0.103 Uani 0.80 1 d P A 1
Cl10 Cl 1.17931(11) 0.11856(8) 1.18618(9) 0.047 Uani 0.50 1 d P A 1
O1 O 1.24404(15) 0.07523(11) 1.33608(13) 0.051 Uani 1 1 d . A 1
Cl1' Cl 1.1846(5) 0.0204(3) 1.1703(4) 0.095 Uani 0.20 1 d P B 2
Cl2' Cl 1.20499(15) 0.13470(11) 1.19283(13) 0.075 Uani 0.50 1 d P C 2
N1 N 1.06400(16) 0.24158(12) 1.15726(14) 0.037 Uani 1 1 d . . .
N2 N 1.02320(16) 0.32354(11) 1.11306(13) 0.034 Uani 1 1 d . . .
N3 N 1.12268(15) 0.35931(11) 1.16751(13) 0.034 Uani 1 1 d . . .
N4 N 1.18865(16) 0.34702(12) 1.36135(14) 0.036 Uani 1 1 d . . .
N5 N 0.97867(16) 0.22366(12) 1.04701(14) 0.035 Uani 1 1 d . . .
N6 N 1.05909(16) 0.18068(12) 1.02635(14) 0.037 Uani 1 1 d . . .
N7 N 1.27229(16) 0.24462(12) 1.04245(14) 0.035 Uani 1 1 d . . .
N8 N 0.93437(16) 0.23529(11) 1.16545(13) 0.033 Uani 1 1 d . . .
N9 N 0.96555(18) 0.19048(14) 1.24205(16) 0.048 Uani 1 1 d . . .
N10 N 1.1078(2) 0.06785(15) 1.24493(17) 0.058 Uani 1 1 d . . .
N11 N 1.45448(16) 0.20738(12) 1.36274(14) 0.039 Uani 1 1 d . . .
N12 N 1.53609(17) 0.27731(13) 1.41017(15) 0.043 Uani 1 1 d . . .
N13 N 1.46328(17) 0.32978(13) 1.36058(15) 0.043 Uani 1 1 d . . .
N14 N 1.39393(17) 0.32462(12) 1.16592(15) 0.041 Uani 1 1 d . . .
N15 N 1.53334(17) 0.17490(13) 1.46918(15) 0.041 Uani 1 1 d . . .
N16 N 1.44109(16) 0.15205(12) 1.49166(14) 0.034 Uani 1 1 d . . .
N17 N 1.26892(16) 0.25166(12) 1.48253(13) 0.034 Uani 1 1 d . . .
N18 N 1.57123(17) 0.17118(12) 1.35113(14) 0.039 Uani 1 1 d . . .
N19 N 1.51490(19) 0.13266(15) 1.27223(17) 0.053 Uani 1 1 d . . .
N20 N 1.3093(2) 0.04947(16) 1.25279(17) 0.060 Uani 1 1 d . . .
C1 C 1.1030(2) 0.27983(14) 1.19291(18) 0.038 Uani 1 1 d . . .
H1A H 1.0895 0.2829 1.2272 0.045 Uiso 1 1 calc R . .
H1B H 1.1550 0.2745 1.2059 0.045 Uiso 1 1 calc R . .
C2 C 1.0846(2) 0.32110(15) 1.15818(17) 0.039 Uani 1 1 d . . .
C3 C 1.0210(2) 0.36527(17) 1.0926(2) 0.050 Uani 1 1 d . . .
C4 C 0.9680(2) 0.38688(17) 1.0452(2) 0.049 Uani 1 1 d . . .
H4A H 0.9258 0.3719 1.0223 0.059 Uiso 1 1 calc R . .
C5 C 0.9815(2) 0.43010(18) 1.0348(2) 0.052 Uani 1 1 d . . .
H5A H 0.9461 0.4458 1.0051 0.062 Uiso 1 1 calc R . .
C6 C 1.0452(3) 0.45255(19) 1.0659(2) 0.059 Uani 1 1 d . . .
H6A H 1.0534 0.4817 1.0545 0.071 Uiso 1 1 calc R . .
C7 C 1.0969(2) 0.43239(16) 1.11354(19) 0.047 Uani 1 1 d . . .
H7A H 1.1391 0.4476 1.1361 0.057 Uiso 1 1 calc R . .
C8 C 1.0823(2) 0.38881(16) 1.12558(18) 0.043 Uani 1 1 d . . .
C9 C 1.1892(2) 0.36619(15) 1.21111(16) 0.035 Uani 1 1 d . . .
H9A H 1.2134 0.3918 1.2006 0.041 Uiso 1 1 calc R . .
H9B H 1.2192 0.3393 1.2144 0.041 Uiso 1 1 calc R . .
C10 C 1.19658(18) 0.34198(14) 1.31075(16) 0.030 Uani 1 1 d . . .
H10A H 1.2128 0.3139 1.3024 0.036 Uiso 1 1 calc R . .
C11 C 1.1823(2) 0.37564(16) 1.26971(19) 0.042 Uani 1 1 d . . .
C12 C 1.1664(2) 0.38675(15) 1.37424(19) 0.040 Uani 1 1 d . . .
H12A H 1.1611 0.3907 1.4102 0.048 Uiso 1 1 calc R . .
C13 C 1.1512(2) 0.42189(16) 1.33542(18) 0.043 Uani 1 1 d . . .
H13A H 1.1339 0.4493 1.3446 0.052 Uiso 1 1 calc R . .
C14 C 1.1610(2) 0.41750(15) 1.28313(18) 0.039 Uani 1 1 d . . .
H14A H 1.1535 0.4420 1.2575 0.047 Uiso 1 1 calc R . .
C15 C 1.10104(18) 0.22684(13) 1.11820(15) 0.028 Uani 1 1 d . . .
H15A H 1.1267 0.2523 1.1092 0.033 Uiso 1 1 calc R . .
H15B H 1.1360 0.2031 1.1367 0.033 Uiso 1 1 calc R . .
C16 C 1.0470(2) 0.20974(15) 1.06564(18) 0.039 Uani 1 1 d . . .
C17 C 0.9458(2) 0.20457(15) 0.99233(17) 0.038 Uani 1 1 d . . .
C18 C 0.8780(2) 0.20930(18) 0.9566(2) 0.054 Uani 1 1 d . . .
H18A H 0.8441 0.2258 0.9670 0.065 Uiso 1 1 calc R . .
C19 C 0.8597(3) 0.18792(18) 0.9016(2) 0.058 Uani 1 1 d . . .
H19A H 0.8139 0.1922 0.8732 0.069 Uiso 1 1 calc R . .
C20 C 0.9088(2) 0.16145(18) 0.8907(2) 0.055 Uani 1 1 d . . .
H20A H 0.8944 0.1461 0.8551 0.066 Uiso 1 1 calc R . .
C21 C 0.9772(2) 0.15562(15) 0.92737(18) 0.040 Uani 1 1 d . . .
H21A H 1.0108 0.1380 0.9179 0.048 Uiso 1 1 calc R . .
C22 C 0.9941(2) 0.17745(16) 0.97988(18) 0.042 Uani 1 1 d . . .
C23 C 1.1270(2) 0.15908(16) 1.03261(19) 0.043 Uani 1 1 d . . .
H23A H 1.1183 0.1318 1.0087 0.051 Uiso 1 1 calc R . .
H23B H 1.1520 0.1503 1.0730 0.051 Uiso 1 1 calc R . .
C24 C 1.17306(19) 0.19173(14) 1.01393(17) 0.034 Uani 1 1 d . . .
C25 C 1.2291(2) 0.21414(16) 1.05537(19) 0.045 Uani 1 1 d . . .
H25A H 1.2377 0.2079 1.0946 0.054 Uiso 1 1 calc R . .
C26 C 1.2603(2) 0.25234(17) 0.98826(19) 0.048 Uani 1 1 d . . .
H26A H 1.2891 0.2740 0.9792 0.057 Uiso 1 1 calc R . .
C27 C 1.2083(3) 0.23099(19) 0.9431(2) 0.060 Uani 1 1 d . . .
H27A H 1.2040 0.2369 0.9046 0.072 Uiso 1 1 calc R . .
C28 C 1.1621(2) 0.20059(18) 0.9551(2) 0.053 Uani 1 1 d . . .
H28A H 1.1248 0.1864 0.9252 0.063 Uiso 1 1 calc R . .
C29 C 1.0531(2) 0.20472(16) 1.19238(18) 0.042 Uani 1 1 d . . .
H29A H 1.0527 0.1758 1.1729 0.050 Uiso 1 1 calc R . .
H29B H 1.0928 0.2041 1.2299 0.050 Uiso 1 1 calc R . .
C30 C 0.9859(2) 0.21079(16) 1.20113(19) 0.044 Uani 1 1 d . . .
C31 C 0.87427(19) 0.23003(14) 1.18265(17) 0.034 Uani 1 1 d . . .
C32 C 0.8076(2) 0.24777(18) 1.1612(2) 0.053 Uani 1 1 d . . .
H32A H 0.7944 0.2674 1.1292 0.064 Uiso 1 1 calc R . .
C33 C 0.7607(3) 0.23685(18) 1.1865(2) 0.057 Uani 1 1 d . . .
H33A H 0.7139 0.2488 1.1717 0.069 Uiso 1 1 calc R . .
C34 C 0.7797(3) 0.20753(19) 1.2354(2) 0.061 Uani 1 1 d . . .
H34A H 0.7458 0.2005 1.2527 0.073 Uiso 1 1 calc R . .
C35 C 0.8446(2) 0.19048(17) 1.2561(2) 0.050 Uani 1 1 d . . .
H35A H 0.8579 0.1708 1.2880 0.060 Uiso 1 1 calc R . .
C36 C 0.8936(2) 0.20188(16) 1.23000(18) 0.043 Uani 1 1 d . . .
C37 C 1.0113(2) 0.15943(16) 1.2865(2) 0.048 Uani 1 1 d . A .
H37A H 1.0575 0.1741 1.3072 0.057 Uiso 1 1 calc R . .
H37B H 0.9880 0.1531 1.3146 0.057 Uiso 1 1 calc R . .
C38 C 1.0241(2) 0.11741(15) 1.26226(18) 0.041 Uani 1 1 d . . .
C39 C 1.0926(2) 0.10573(17) 1.2671(2) 0.049 Uani 1 1 d . A .
H39A H 1.1305 0.1254 1.2869 0.059 Uiso 1 1 calc R . .
C40 C 1.0554(3) 0.0420(2) 1.2178(2) 0.069 Uani 1 1 d . A .
H40A H 1.0658 0.0157 1.2009 0.083 Uiso 1 1 calc R . .
C41 C 0.9831(3) 0.0497(2) 1.2113(2) 0.072 Uani 1 1 d . . .
H41A H 0.9469 0.0282 1.1944 0.087 Uiso 1 1 calc R A .
C42 C 0.9686(3) 0.09063(18) 1.2312(2) 0.057 Uani 1 1 d . A .
H42A H 0.9208 0.0999 1.2234 0.068 Uiso 1 1 calc R . .
C43 C 1.4325(2) 0.25050(16) 1.33083(19) 0.045 Uani 1 1 d . . .
H43A H 1.4397 0.2491 1.2937 0.053 Uiso 1 1 calc R . .
H43B H 1.3816 0.2567 1.3235 0.053 Uiso 1 1 calc R . .
C44 C 1.4777(2) 0.28556(16) 1.36747(19) 0.045 Uani 1 1 d . . .
C45 C 1.5646(2) 0.31748(18) 1.4347(2) 0.052 Uani 1 1 d . . .
C46 C 1.6229(2) 0.32880(19) 1.4803(2) 0.056 Uani 1 1 d . . .
H46A H 1.6542 0.3062 1.5020 0.067 Uiso 1 1 calc R . .
C47 C 1.6362(3) 0.3712(2) 1.4944(2) 0.067 Uani 1 1 d . . .
H47A H 1.6779 0.3779 1.5263 0.081 Uiso 1 1 calc R . .
C48 C 1.5925(3) 0.4078(2) 1.4651(2) 0.066 Uani 1 1 d D . .
H48A H 1.6046 0.4378 1.4771 0.079 Uiso 1 1 calc R . .
C49 C 1.5311(2) 0.39757(16) 1.4180(2) 0.056 Uani 1 1 d D . .
H49A H 1.5000 0.4204 1.3966 0.067 Uiso 1 1 calc R . .
C50 C 1.5172(2) 0.35141(16) 1.4035(2) 0.054 Uani 1 1 d D . .
C51 C 1.4048(2) 0.35075(17) 1.31625(19) 0.046 Uani 1 1 d . . .
H51A H 1.3974 0.3812 1.3286 0.056 Uiso 1 1 calc R . .
H51B H 1.3608 0.3333 1.3099 0.056 Uiso 1 1 calc R . .
C52 C 1.41878(19) 0.35359(14) 1.26110(16) 0.033 Uani 1 1 d . . .
C53 C 1.3824(2) 0.32622(15) 1.21736(17) 0.039 Uani 1 1 d . . .
H53A H 1.3471 0.3071 1.2221 0.047 Uiso 1 1 calc R . .
C54 C 1.4424(2) 0.35448(17) 1.1594(2) 0.050 Uani 1 1 d . . .
H54A H 1.4520 0.3544 1.1248 0.060 Uiso 1 1 calc R . .
C55 C 1.4768(2) 0.38398(16) 1.2012(2) 0.054 Uani 1 1 d . . .
H55A H 1.5090 0.4048 1.1948 0.065 Uiso 1 1 calc RD . .
C56 C 1.4660(2) 0.38456(15) 1.25450(18) 0.040 Uani 1 1 d . . .
H56A H 1.4901 0.4052 1.2839 0.048 Uiso 1 1 calc R . .
C57 C 1.4179(2) 0.20117(15) 1.40417(17) 0.039 Uani 1 1 d . . .
H57A H 1.4069 0.2307 1.4169 0.047 Uiso 1 1 calc R . .
H57B H 1.3725 0.1850 1.3856 0.047 Uiso 1 1 calc R . .
C58 C 1.4635(2) 0.17566(15) 1.45365(17) 0.037 Uani 1 1 d . . .
C59 C 1.5582(2) 0.15120(15) 1.51899(17) 0.037 Uani 1 1 d . . .
C60 C 1.6311(2) 0.13992(16) 1.55467(19) 0.047 Uani 1 1 d . . .
H60A H 1.6707 0.1485 1.5446 0.057 Uiso 1 1 calc R . .
C61 C 1.6392(3) 0.1170(2) 1.6023(2) 0.063 Uani 1 1 d . . .
H61A H 1.6862 0.1108 1.6276 0.076 Uiso 1 1 calc R . .
C62 C 1.5792(2) 0.10040(18) 1.6181(2) 0.052 Uani 1 1 d . . .
H62A H 1.5875 0.0827 1.6514 0.063 Uiso 1 1 calc R . .
C63 C 1.5116(3) 0.11128(18) 1.5834(2) 0.054 Uani 1 1 d . . .
H63A H 1.4719 0.1024 1.5932 0.065 Uiso 1 1 calc R . .
C64 C 1.5019(2) 0.13512(15) 1.53447(17) 0.037 Uani 1 1 d . . .
C65 C 1.3665(2) 0.14441(15) 1.48791(18) 0.040 Uani 1 1 d . . .
H65A H 1.3648 0.1181 1.5114 0.049 Uiso 1 1 calc R . .
H65B H 1.3364 0.1379 1.4477 0.049 Uiso 1 1 calc R . .
C66 C 1.33792(19) 0.18430(14) 1.50833(17) 0.035 Uani 1 1 d . . .
C67 C 1.2946(2) 0.21373(15) 1.46759(18) 0.040 Uani 1 1 d . . .
H67A H 1.2828 0.2070 1.4281 0.048 Uiso 1 1 calc R . .
C68 C 1.2841(2) 0.25918(16) 1.53800(18) 0.041 Uani 1 1 d . . .
H68A H 1.2650 0.2852 1.5490 0.050 Uiso 1 1 calc R . .
C69 C 1.3247(3) 0.23223(19) 1.5790(2) 0.061 Uani 1 1 d . . .
H69A H 1.3347 0.2396 1.6181 0.074 Uiso 1 1 calc R . .
C70 C 1.3524(2) 0.19319(16) 1.56487(19) 0.046 Uani 1 1 d . . .
H70A H 1.3805 0.1733 1.5938 0.055 Uiso 1 1 calc R . .
C71 C 1.4445(2) 0.16841(17) 1.3246(2) 0.049 Uani 1 1 d . . .
H71A H 1.4299 0.1422 1.3421 0.059 Uiso 1 1 calc R . .
H71B H 1.4061 0.1748 1.2876 0.059 Uiso 1 1 calc R . .
C72 C 1.5096(2) 0.15804(17) 1.31476(19) 0.047 Uani 1 1 d . . .
C73 C 1.6227(2) 0.1506(2) 1.3319(2) 0.065 Uani 1 1 d D . .
C74 C 1.6973(2) 0.15399(19) 1.3530(2) 0.062 Uani 1 1 d D . .
H74A H 1.7220 0.1717 1.3856 0.074 Uiso 1 1 calc R . .
C75 C 1.7330(3) 0.1302(2) 1.3238(2) 0.077 Uani 1 1 d D . .
H75A H 1.7836 0.1307 1.3379 0.092 Uiso 1 1 calc R . .
C76 C 1.6976(3) 0.1060(2) 1.2751(3) 0.081 Uani 1 1 d . . .
H76A H 1.7243 0.0912 1.2558 0.098 Uiso 1 1 calc R . .
C77 C 1.6250(3) 0.1029(2) 1.2539(2) 0.065 Uani 1 1 d . . .
H77A H 1.6005 0.0852 1.2213 0.078 Uiso 1 1 calc R . .
C78 C 1.5894(3) 0.12683(19) 1.2824(2) 0.058 Uani 1 1 d . . .
C79 C 1.4543(3) 0.1120(2) 1.2250(2) 0.068 Uani 1 1 d . A .
H79A H 1.4189 0.1356 1.2068 0.081 Uiso 1 1 calc R . .
H79B H 1.4724 0.1005 1.1957 0.081 Uiso 1 1 calc R . .
C80 C 1.4187(3) 0.07595(19) 1.2429(2) 0.060 Uani 1 1 d . . .
C81 C 1.3459(2) 0.08083(19) 1.2389(2) 0.056 Uani 1 1 d . A .
H81A H 1.3228 0.1085 1.2253 0.067 Uiso 1 1 calc R . .
C82 C 1.3457(3) 0.0119(2) 1.2767(2) 0.061 Uani 1 1 d . A .
H82A H 1.3199 -0.0103 1.2883 0.073 Uiso 1 1 calc R . .
C83 C 1.4124(3) 0.0031(2) 1.2854(2) 0.065 Uani 1 1 d . . .
H83A H 1.4338 -0.0238 1.3036 0.078 Uiso 1 1 calc R A .
C84 C 1.4518(3) 0.03457(19) 1.2673(2) 0.059 Uani 1 1 d . A .
H84A H 1.4997 0.0285 1.2711 0.070 Uiso 1 1 calc R . .
Cu6 Cu 0.93069(3) 0.12843(2) 0.60533(3) 0.0461(2) Uani 1 1 d . . .
Cu7 Cu 1.53589(3) 0.06474(2) 0.90802(3) 0.0468(2) Uani 1 1 d . . .
Cu8 Cu 1.16576(3) 0.05321(2) 0.90562(3) 0.04358(18) Uani 1 1 d . . .
Cu9 Cu 1.27518(3) 0.05207(2) 0.58992(3) 0.04240(18) Uani 1 1 d . . .
Cl11 Cl 0.81518(6) 0.11685(5) 0.55555(6) 0.0623(4) Uani 1 1 d . . .
Cl12 Cl 1.63973(6) 0.03234(6) 0.96017(7) 0.0752(5) Uani 1 1 d . . .
Cl13 Cl 1.26826(5) 0.02000(4) 0.90069(5) 0.0494(3) Uani 1 1 d . . .
Cl14 Cl 1.07828(6) 0.05204(5) 0.94650(6) 0.0610(4) Uani 1 1 d . . .
Cl15 Cl 1.13034(9) 0.11923(4) 0.84045(6) 0.0822(5) Uani 1 1 d . . .
Cl16 Cl 1.16171(5) 0.04151(4) 0.59324(5) 0.0571(4) Uani 1 1 d . . .
Cl17 Cl 1.34350(7) 0.10489(4) 0.66590(6) 0.0632(4) Uani 1 1 d . . .
Cl18 Cl 1.34887(6) 0.03227(5) 0.54060(5) 0.0622(4) Uani 1 1 d . . .
Cu10 Cu 1.28160(4) 0.26968(4) 0.77135(5) 0.0970(4) Uani 1 1 d . D 1
Cl19 Cl 1.22940(13) 0.21423(15) 0.68984(13) 0.0916(13) Uani 0.50 1 d P D 1
Cl20 Cl 1.28804(12) 0.19620(10) 0.82875(12) 0.0647(8) Uani 0.50 1 d P D 1
O2 O 1.3136(3) 0.3079(4) 0.8525(3) 0.236(5) Uani 1 1 d . D 1
Cl3' Cl 1.23343(14) 0.25560(12) 0.68490(12) 0.0795(10) Uani 0.50 1 d P E 2
Cl4' Cl 1.32080(17) 0.22428(17) 0.84521(15) 0.1074(15) Uani 0.50 1 d P F 2
N21 N 1.04304(17) 0.13564(13) 0.65528(16) 0.0444(11) Uani 1 1 d . . .
N22 N 0.96299(16) 0.06602(14) 0.60384(14) 0.0425(11) Uani 1 1 d . . .
N23 N 1.04261(16) 0.01163(14) 0.64764(14) 0.0432(11) Uani 1 1 d . . .
N24 N 1.10789(17) 0.01092(13) 0.84179(14) 0.0417(10) Uani 1 1 d . . .
N25 N 0.96503(16) 0.16945(13) 0.55104(15) 0.0411(11) Uani 1 1 d . . .
N26 N 1.05567(16) 0.19854(12) 0.53219(16) 0.0430(11) Uani 1 1 d . . .
N27 N 1.22915(15) 0.10084(13) 0.53385(14) 0.0391(10) Uani 1 1 d . . .
N28 N 0.92351(18) 0.16859(14) 0.66778(15) 0.0473(11) Uani 1 1 d . . .
N29 N 0.9786(2) 0.20665(14) 0.74883(16) 0.0557(13) Uani 1 1 d . . .
N30 N 1.1855(3) 0.28376(16) 0.7730(2) 0.0748(17) Uani 1 1 d . . .
N31 N 1.43620(15) 0.09365(11) 0.85786(14) 0.0335(10) Uani 1 1 d . . .
N32 N 1.52116(17) 0.10776(14) 0.96810(14) 0.0415(11) Uani 1 1 d . . .
N33 N 1.44401(15) 0.15052(13) 0.99215(15) 0.0403(11) Uani 1 1 d . . .
N34 N 1.23244(16) 0.08780(14) 0.97162(14) 0.0410(11) Uani 1 1 d . . .
N35 N 1.47235(18) 0.01055(14) 0.89542(15) 0.0451(11) Uani 1 1 d . . .
N36 N 1.37488(18) -0.02400(13) 0.83784(15) 0.0430(11) Uani 1 1 d . . .
N37 N 1.30779(17) -0.00032(13) 0.64388(15) 0.0423(11) Uani 1 1 d . . .
N38 N 1.56563(18) 0.09805(15) 0.85037(15) 0.0480(12) Uani 1 1 d . . .
N39 N 1.53538(18) 0.14813(17) 0.77715(15) 0.0550(13) Uani 1 1 d . . .
N40 N 1.3809(2) 0.26611(17) 0.7722(2) 0.0882(19) Uani 1 1 d D . .
C85 C 1.0656(2) 0.09368(15) 0.6844(2) 0.0485(15) Uani 1 1 d . . .
H85A H 1.0559 0.0933 0.7206 0.058 Uiso 1 1 calc R . .
H85B H 1.1174 0.0896 0.6938 0.058 Uiso 1 1 calc R . .
C86 C 1.0258(2) 0.05701(18) 0.64629(18) 0.0475(13) Uani 1 1 d . . .
C87 C 0.93986(19) 0.02472(17) 0.57622(18) 0.0457(13) Uani 1 1 d . . .
C88 C 0.8777(2) 0.01406(18) 0.5298(2) 0.0525(16) Uani 1 1 d . . .
H88A H 0.8430 0.0361 0.5112 0.063 Uiso 1 1 calc R . .
C89 C 0.8698(2) -0.0298(2) 0.5128(2) 0.071(2) Uani 1 1 d . . .
H89A H 0.8290 -0.0379 0.4808 0.085 Uiso 1 1 calc R . .
C90 C 0.9199(3) -0.06403(19) 0.5407(2) 0.0581(16) Uani 1 1 d . . .
H90A H 0.9113 -0.0941 0.5280 0.070 Uiso 1 1 calc R . .
C91 C 0.9802(2) -0.05326(18) 0.5859(2) 0.0535(16) Uani 1 1 d . . .
H91A H 1.0152 -0.0753 0.6035 0.064 Uiso 1 1 calc R . .
C92 C 0.98929(19) -0.00959(18) 0.60536(19) 0.0466(14) Uani 1 1 d . . .
C93 C 1.1047(2) -0.01059(17) 0.69144(17) 0.0426(13) Uani 1 1 d . . .
H93A H 1.1482 0.0076 0.6982 0.051 Uiso 1 1 calc R . .
H93B H 1.1125 -0.0404 0.6775 0.051 Uiso 1 1 calc R . .
C94 C 1.0903(2) -0.01565(16) 0.7478(2) 0.0488(15) Uani 1 1 d . . .
C95 C 1.1222(2) 0.01260(16) 0.7947(2) 0.0449(14) Uani 1 1 d . . .
H95A H 1.1559 0.0340 0.7922 0.054 Uiso 1 1 calc R . .
C96 C 1.0619(2) -0.01902(16) 0.8464(2) 0.0474(14) Uani 1 1 d . . .
H96A H 1.0518 -0.0204 0.8807 0.057 Uiso 1 1 calc R . .
C97 C 1.0273(2) -0.04910(17) 0.80117(18) 0.0484(14) Uani 1 1 d . . .
H97A H 0.9944 -0.0705 0.8051 0.058 Uiso 1 1 calc R . .
C98 C 1.0418(2) -0.04688(15) 0.75263(19) 0.0441(13) Uani 1 1 d . . .
H98A H 1.0189 -0.0666 0.7218 0.053 Uiso 1 1 calc R . .
C99 C 1.0819(2) 0.14529(18) 0.61508(19) 0.0492(15) Uani 1 1 d . . .
H99A H 1.1262 0.1621 0.6352 0.059 Uiso 1 1 calc R . .
H99B H 1.0948 0.1170 0.6006 0.059 Uiso 1 1 calc R . .
C100 C 1.0334(2) 0.17244(15) 0.5663(2) 0.0443(14) Uani 1 1 d . . .
C101 C 0.9386(2) 0.19585(16) 0.5023(2) 0.0458(14) Uani 1 1 d . . .
C102 C 0.8666(2) 0.20488(16) 0.4677(2) 0.0490(15) Uani 1 1 d . . .
H10B H 0.8277 0.1933 0.4766 0.059 Uiso 1 1 calc R . .
C103 C 0.8567(2) 0.23146(18) 0.4206(2) 0.0599(17) Uani 1 1 d . . .
H10C H 0.8096 0.2370 0.3951 0.072 Uiso 1 1 calc R . .
C104 C 0.9109(2) 0.24970(19) 0.4092(2) 0.0660(17) Uani 1 1 d . . .
H10D H 0.9004 0.2698 0.3778 0.079 Uiso 1 1 calc R . .
C105 C 0.9818(2) 0.24074(18) 0.4410(2) 0.0591(15) Uani 1 1 d . . .
H10E H 1.0196 0.2520 0.4304 0.071 Uiso 1 1 calc R . .
C106 C 0.9939(2) 0.21434(17) 0.4889(2) 0.0482(15) Uani 1 1 d . . .
C107 C 1.1285(2) 0.20738(16) 0.53677(19) 0.0443(14) Uani 1 1 d . . .
H10F H 1.1584 0.2121 0.5775 0.053 Uiso 1 1 calc R . .
H10G H 1.1300 0.2350 0.5155 0.053 Uiso 1 1 calc R . .
C108 C 1.1581(2) 0.16878(15) 0.51296(19) 0.0428(13) Uani 1 1 d . . .
C109 C 1.2035(2) 0.13791(17) 0.55079(19) 0.0479(14) Uani 1 1 d . . .
H10H H 1.2171 0.1433 0.5907 0.058 Uiso 1 1 calc R . .
C110 C 1.2104(2) 0.09519(19) 0.47765(19) 0.0522(15) Uani 1 1 d . . .
H11A H 1.2289 0.0701 0.4642 0.063 Uiso 1 1 calc R . .
C111 C 1.1643(3) 0.12464(19) 0.4370(2) 0.0581(17) Uani 1 1 d . . .
H11B H 1.1501 0.1183 0.3973 0.070 Uiso 1 1 calc R . .
C112 C 1.1410(2) 0.1609(2) 0.4545(2) 0.0585(17) Uani 1 1 d . . .
H11C H 1.1124 0.1817 0.4273 0.070 Uiso 1 1 calc R . .
C113 C 1.0546(2) 0.17087(18) 0.6976(2) 0.0593(17) Uani 1 1 d . . .
H11D H 1.0726 0.1980 0.6845 0.071 Uiso 1 1 calc R . .
H11E H 1.0907 0.1612 0.7343 0.071 Uiso 1 1 calc R . .
C114 C 0.9857(2) 0.18144(17) 0.7062(2) 0.0565(16) Uani 1 1 d . . .
C115 C 0.8719(3) 0.18791(17) 0.6872(2) 0.0547(15) Uani 1 1 d . . .
C116 C 0.7978(2) 0.1865(2) 0.6629(2) 0.0652(17) Uani 1 1 d . . .
H11F H 0.7741 0.1702 0.6287 0.078 Uiso 1 1 calc R . .
C117 C 0.7625(3) 0.2085(2) 0.6894(3) 0.089(2) Uani 1 1 d . . .
H11G H 0.7120 0.2086 0.6729 0.107 Uiso 1 1 calc R . .
C118 C 0.7946(3) 0.2318(3) 0.7404(2) 0.104(3) Uani 1 1 d . . .
H11H H 0.7661 0.2465 0.7583 0.125 Uiso 1 1 calc R . .
C119 C 0.8678(3) 0.2334(2) 0.7649(2) 0.0811(19) Uani 1 1 d . . .
H11I H 0.8913 0.2489 0.7998 0.097 Uiso 1 1 calc R . .
C120 C 0.9042(3) 0.2120(2) 0.7367(2) 0.0631(16) Uani 1 1 d . . .
C121 C 1.0382(3) 0.22342(17) 0.7989(2) 0.0621(18) Uani 1 1 d . D .
H12B H 1.0192 0.2326 0.8287 0.075 Uiso 1 1 calc R . .
H12C H 1.0720 0.1986 0.8147 0.075 Uiso 1 1 calc R . .
C122 C 1.0756(3) 0.2597(2) 0.7873(2) 0.0691(19) Uani 1 1 d . . .
C123 C 1.1440(3) 0.2528(2) 0.7856(2) 0.080(2) Uani 1 1 d . D .
H12D H 1.1630 0.2235 0.7941 0.096 Uiso 1 1 calc R . .
C124 C 1.1582(3) 0.3258(2) 0.7644(3) 0.088(2) Uani 1 1 d . D .
H12E H 1.1877 0.3489 0.7592 0.106 Uiso 1 1 calc R . .
C125 C 1.0868(3) 0.3384(2) 0.7624(3) 0.091(2) Uani 1 1 d . . .
H12F H 1.0696 0.3681 0.7534 0.109 Uiso 1 1 calc R D .
C126 C 1.0467(3) 0.3066(2) 0.7739(3) 0.081(2) Uani 1 1 d . D .
H12G H 1.0004 0.3135 0.7735 0.097 Uiso 1 1 calc R . .
C127 C 1.3986(2) 0.10833(17) 0.89756(18) 0.0412(13) Uani 1 1 d . . .
H12H H 1.3657 0.1334 0.8803 0.049 Uiso 1 1 calc R . .
H12I H 1.3707 0.0832 0.9048 0.049 Uiso 1 1 calc R . .
C128 C 1.45522(18) 0.12304(14) 0.95270(18) 0.0376(12) Uani 1 1 d . . .
C129 C 1.5562(2) 0.12547(16) 1.0232(2) 0.0471(14) Uani 1 1 d . . .
C130 C 1.6248(2) 0.11975(17) 1.0607(2) 0.0477(15) Uani 1 1 d . . .
H13B H 1.6577 0.1015 1.0513 0.057 Uiso 1 1 calc R . .
C131 C 1.6435(2) 0.14103(18) 1.1116(2) 0.0557(17) Uani 1 1 d . . .
H13C H 1.6908 0.1374 1.1379 0.067 Uiso 1 1 calc R . .
C132 C 1.5954(2) 0.16913(18) 1.1281(2) 0.0501(15) Uani 1 1 d . . .
H13D H 1.6112 0.1836 1.1644 0.060 Uiso 1 1 calc R . .
C133 C 1.5276(2) 0.17449(17) 1.0912(2) 0.0484(14) Uani 1 1 d . . .
H13E H 1.4947 0.1925 1.1010 0.058 Uiso 1 1 calc R . .
C134 C 1.5074(2) 0.15285(15) 1.0383(2) 0.0453(14) Uani 1 1 d . . .
C135 C 1.37701(18) 0.17204(15) 0.98909(17) 0.0352(12) Uani 1 1 d . . .
H13F H 1.3523 0.1838 0.9500 0.042 Uiso 1 1 calc R . .
H13G H 1.3874 0.1976 1.0161 0.042 Uiso 1 1 calc R . .
C136 C 1.3298(2) 0.13940(15) 1.00377(18) 0.0383(12) Uani 1 1 d . . .
C137 C 1.27389(19) 0.11879(15) 0.96147(17) 0.0366(12) Uani 1 1 d . . .
H13H H 1.2646 0.1273 0.9228 0.044 Uiso 1 1 calc R . .
C138 C 1.2449(2) 0.07637(18) 1.0263(2) 0.0569(16) Uani 1 1 d . . .
H13I H 1.2145 0.0551 1.0342 0.068 Uiso 1 1 calc R . .
C139 C 1.2991(2) 0.09395(19) 1.0704(2) 0.0550(16) Uani 1 1 d . . .
H13J H 1.3090 0.0835 1.1084 0.066 Uiso 1 1 calc R . .
C140 C 1.3389(2) 0.12672(19) 1.0596(2) 0.0536(15) Uani 1 1 d . . .
H14B H 1.3738 0.1414 1.0907 0.064 Uiso 1 1 calc R . .
C141 C 1.3938(2) 0.05806(15) 0.8188(2) 0.0457(13) Uani 1 1 d . . .
H14C H 1.3432 0.0664 0.8108 0.055 Uiso 1 1 d R . .
H14D H 1.4048 0.0592 0.7848 0.055 Uiso 1 1 d R . .
C142 C 1.41330(19) 0.01589(16) 0.85107(17) 0.0378(12) Uani 1 1 d . . .
C143 C 1.4740(2) -0.03444(17) 0.91219(17) 0.0414(13) Uani 1 1 d . . .
C144 C 1.5236(3) -0.05726(18) 0.9566(2) 0.0584(17) Uani 1 1 d . . .
H14E H 1.5658 -0.0433 0.9814 0.070 Uiso 1 1 calc R . .
C145 C 1.5082(3) -0.10290(18) 0.9634(2) 0.0660(17) Uani 1 1 d . . .
H14F H 1.5409 -0.1201 0.9932 0.079 Uiso 1 1 calc R . .
C146 C 1.4477(2) -0.12226(19) 0.9280(2) 0.0568(16) Uani 1 1 d . . .
H14G H 1.4395 -0.1528 0.9341 0.068 Uiso 1 1 calc R . .
C147 C 1.3969(2) -0.09980(16) 0.88332(19) 0.0513(14) Uani 1 1 d . . .
H14H H 1.3543 -0.1135 0.8588 0.062 Uiso 1 1 calc R . .
C148 C 1.4139(2) -0.05609(17) 0.87775(17) 0.0442(13) Uani 1 1 d . . .
C149 C 1.3041(2) -0.02993(16) 0.78790(19) 0.0457(14) Uani 1 1 d . . .
H14I H 1.2798 -0.0570 0.7945 0.055 Uiso 1 1 calc R . .
H14J H 1.2730 -0.0039 0.7865 0.055 Uiso 1 1 calc R . .
C150 C 1.31406(18) -0.03402(14) 0.73379(17) 0.0330(12) Uani 1 1 d . . .
C151 C 1.3002(2) 0.00131(15) 0.69638(17) 0.0359(12) Uani 1 1 d . . .
H15C H 1.2845 0.0286 0.7074 0.043 Uiso 1 1 calc R . .
C152 C 1.3297(2) -0.03860(17) 0.62893(19) 0.0458(14) Uani 1 1 d . . .
H15D H 1.3384 -0.0401 0.5940 0.055 Uiso 1 1 calc R . .
C153 C 1.3405(2) -0.07751(17) 0.66382(18) 0.0471(14) Uani 1 1 d . . .
H15E H 1.3517 -0.1053 0.6507 0.057 Uiso 1 1 calc R . .
C154 C 1.3345(2) -0.07430(17) 0.7165(2) 0.0500(14) Uani 1 1 d . . .
H15F H 1.3444 -0.0995 0.7412 0.060 Uiso 1 1 calc R . .
C155 C 1.4449(2) 0.13162(17) 0.82432(19) 0.0470(14) Uani 1 1 d . . .
H15G H 1.4448 0.1600 0.8448 0.056 Uiso 1 1 calc R . .
H15H H 1.4054 0.1325 0.7868 0.056 Uiso 1 1 calc R . .
C156 C 1.5155(2) 0.12542(18) 0.8162(2) 0.0508(15) Uani 1 1 d . . .
C157 C 1.6230(2) 0.1044(2) 0.8340(2) 0.0623(17) Uani 1 1 d . . .
C158 C 1.6924(2) 0.0853(2) 0.8555(2) 0.0667(19) Uani 1 1 d . . .
H15I H 1.7056 0.0640 0.8857 0.080 Uiso 1 1 calc R . .
C159 C 1.7399(2) 0.0996(3) 0.8296(2) 0.093(2) Uani 1 1 d . . .
H15J H 1.7871 0.0881 0.8432 0.111 Uiso 1 1 calc R . .
C160 C 1.7193(2) 0.1314(3) 0.7827(2) 0.0883(19) Uani 1 1 d DU . .
H16A H 1.7535 0.1399 0.7664 0.106 Uiso 1 1 calc R . .
C161 C 1.6515(2) 0.1502(2) 0.7606(2) 0.0861(18) Uani 1 1 d DU . .
H161 H 1.6379 0.1720 0.7310 0.103 Uiso 1 1 calc R . .
C162 C 1.6051(2) 0.1333(2) 0.7869(2) 0.0694(17) Uani 1 1 d DU . .
C163 C 1.4934(3) 0.1767(2) 0.7324(2) 0.0765(18) Uani 1 1 d U D .
H16D H 1.4498 0.1605 0.7088 0.092 Uiso 1 1 calc R . .
H16E H 1.5206 0.1842 0.7074 0.092 Uiso 1 1 calc R . .
C164 C 1.4725(3) 0.2195(2) 0.7546(2) 0.0729(16) Uani 1 1 d U . .
C165 C 1.4020(3) 0.2312(2) 0.7517(2) 0.0775(19) Uani 1 1 d U D .
H16F H 1.3657 0.2105 0.7320 0.093 Uiso 1 1 calc R . .
C166 C 1.4312(3) 0.2977(2) 0.8000(3) 0.087(2) Uani 1 1 d DU D .
H166 H 1.4184 0.3232 0.8169 0.104 Uiso 1 1 calc R . .
C167 C 1.5017(3) 0.2915(2) 0.8029(3) 0.090(2) Uani 1 1 d DU . .
H16I H 1.5352 0.3147 0.8189 0.108 Uiso 1 1 calc R D .
C168 C 1.5231(3) 0.2555(2) 0.7848(3) 0.0835(19) Uani 1 1 d U D .
H16J H 1.5723 0.2521 0.7910 0.100 Uiso 1 1 calc R . .
O1A O 1.3608(4) 0.4536(2) 0.3667(3) 0.144(2) Uani 1 1 d U . .
N1A N 1.3236(3) 0.4554(2) 0.4387(3) 0.1067(18) Uani 1 1 d U . .
C1A C 1.3498(3) 0.4324(3) 0.4074(3) 0.113(2) Uani 1 1 d U . .
H1AA H 1.3604 0.4015 0.4141 0.136 Uiso 1 1 calc R . .
C2A C 1.3176(4) 0.4274(3) 0.4880(4) 0.131(3) Uani 1 1 d U . .
H2AA H 1.3381 0.3977 0.4877 0.196 Uiso 1 1 calc R . .
H2AB H 1.2674 0.4244 0.4836 0.196 Uiso 1 1 calc R . .
H2AC H 1.3436 0.4423 0.5245 0.196 Uiso 1 1 calc R . .
C3A C 1.2992(4) 0.4989(3) 0.4285(4) 0.112(3) Uani 1 1 d U . .
H3AA H 1.3073 0.5104 0.3946 0.167 Uiso 1 1 calc R . .
H3AB H 1.3249 0.5175 0.4617 0.167 Uiso 1 1 calc R . .
H3AC H 1.2482 0.4996 0.4219 0.167 Uiso 1 1 calc R . .
O1B O 0.8058(3) 0.0837(2) 1.1368(2) 0.120(2) Uani 1 1 d U . .
N1B N 0.8199(4) 0.1128(2) 1.0561(3) 0.127(2) Uani 1 1 d U . .
C1B C 0.8037(4) 0.0743(3) 1.0853(3) 0.111(2) Uani 1 1 d U . .
H1B1 H 0.7929 0.0455 1.0686 0.134 Uiso 1 1 calc R . .
C2B C 0.8562(5) 0.1493(3) 1.0827(4) 0.129(3) Uani 1 1 d U . .
H2BA H 0.8551 0.1511 1.1216 0.193 Uiso 1 1 calc R . .
H2BB H 0.8342 0.1762 1.0612 0.193 Uiso 1 1 calc R . .
H2BC H 0.9057 0.1472 1.0847 0.193 Uiso 1 1 calc R . .
C3B C 0.8122(4) 0.1034(3) 0.9988(3) 0.119(3) Uani 1 1 d U . .
H3BA H 0.7865 0.0752 0.9869 0.179 Uiso 1 1 calc R . .
H3BB H 0.8594 0.1010 0.9958 0.179 Uiso 1 1 calc R . .
H3BC H 0.7855 0.1276 0.9740 0.179 Uiso 1 1 calc R . .
O1C O 1.4993(4) 0.0421(2) 1.1500(3) 0.153(2) Uani 1 1 d U . .
N1C N 1.4385(3) 0.00265(17) 1.07414(18) 0.0702(14) Uani 1 1 d U . .
C1C C 1.4538(5) 0.0093(3) 1.1259(3) 0.107(2) Uani 1 1 d U . .
H1C H 1.4336 -0.0084 1.1478 0.129 Uiso 1 1 calc R . .
C2C C 1.4558(4) 0.0351(3) 1.0359(3) 0.102(2) Uani 1 1 d U . .
H2CA H 1.4860 0.0589 1.0590 0.153 Uiso 1 1 calc R . .
H2CB H 1.4116 0.0480 1.0092 0.153 Uiso 1 1 calc R . .
H2CC H 1.4811 0.0196 1.0143 0.153 Uiso 1 1 calc R . .
C3C C 1.3937(4) -0.0333(3) 1.0434(3) 0.101(3) Uani 1 1 d U . .
H3CA H 1.3820 -0.0527 1.0704 0.152 Uiso 1 1 calc R . .
H3CB H 1.4188 -0.0507 1.0232 0.152 Uiso 1 1 calc R . .
H3CC H 1.3498 -0.0210 1.0156 0.152 Uiso 1 1 calc R . .
O1D O 0.9800(2) 0.26531(17) 0.6334(2) 0.1026(17) Uani 1 1 d U . .
N1D N 0.8694(2) 0.2993(2) 0.6113(2) 0.0829(16) Uani 1 1 d U . .
C1D C 0.9195(4) 0.2650(3) 0.6098(3) 0.094(2) Uani 1 1 d U . .
H1DA H 0.9002 0.2396 0.5868 0.113 Uiso 1 1 calc R . .
C2D C 0.8994(4) 0.3380(2) 0.6455(3) 0.106(3) Uani 1 1 d U . .
H2DA H 0.9515 0.3359 0.6599 0.159 Uiso 1 1 calc R . .
H2DB H 0.8828 0.3395 0.6779 0.159 Uiso 1 1 calc R . .
H2DC H 0.8844 0.3650 0.6220 0.159 Uiso 1 1 calc R . .
C3D C 0.7990(3) 0.2946(3) 0.5902(3) 0.107(2) Uani 1 1 d U . .
H3DA H 0.7866 0.2666 0.5686 0.161 Uiso 1 1 calc R . .
H3DB H 0.7777 0.3198 0.5647 0.161 Uiso 1 1 calc R . .
H3DC H 0.7807 0.2941 0.6216 0.161 Uiso 1 1 calc R . .
O1E O 0.7803(3) 0.4479(3) -0.0385(3) 0.157(3) Uani 1 1 d U . .
N1E N 0.7606(3) 0.4058(2) 0.0335(3) 0.0954(18) Uani 1 1 d U . .
C1E C 0.7868(4) 0.4366(3) 0.0143(3) 0.107(2) Uani 1 1 d U . .
H1E H 0.8175 0.4557 0.0429 0.129 Uiso 1 1 calc R . .
C2E C 0.7102(4) 0.3765(3) -0.0053(4) 0.125(3) Uani 1 1 d U . .
H2EA H 0.7023 0.3857 -0.0447 0.188 Uiso 1 1 calc R . .
H2EB H 0.6652 0.3778 0.0015 0.188 Uiso 1 1 calc R . .
H2EC H 0.7287 0.3459 0.0007 0.188 Uiso 1 1 calc R . .
C3E C 0.7832(3) 0.4002(3) 0.0937(3) 0.097(2) Uani 1 1 d U . .
H3EA H 0.8195 0.4227 0.1126 0.146 Uiso 1 1 calc R . .
H3EB H 0.8034 0.3702 0.1040 0.146 Uiso 1 1 calc R . .
H3EC H 0.7425 0.4039 0.1061 0.146 Uiso 1 1 calc R . .
O1F O 0.9075(2) 0.09112(18) 0.33337(18) 0.0966(15) Uani 1 1 d U . .
N1F N 0.9773(2) 0.06038(19) 0.42096(18) 0.0738(14) Uani 1 1 d U . .
C1F C 0.9464(3) 0.0606(3) 0.3627(2) 0.0842(19) Uani 1 1 d U . .
H1FA H 0.9552 0.0356 0.3427 0.101 Uiso 1 1 calc R . .
C2F C 0.9721(3) 0.0944(2) 0.4529(3) 0.089(2) Uani 1 1 d U . .
H2FA H 0.9445 0.1184 0.4282 0.134 Uiso 1 1 calc R . .
H2FB H 1.0198 0.1054 0.4754 0.134 Uiso 1 1 calc R . .
H2FC H 0.9481 0.0846 0.4788 0.134 Uiso 1 1 calc R . .
C3F C 1.0170(4) 0.0213(3) 0.4527(3) 0.107(3) Uani 1 1 d U . .
H3FA H 1.0353 0.0279 0.4938 0.161 Uiso 1 1 calc R . .
H3FB H 1.0569 0.0147 0.4401 0.161 Uiso 1 1 calc R . .
H3FC H 0.9852 -0.0046 0.4453 0.161 Uiso 1 1 calc R . .
O1G O 0.85737(19) 0.39907(16) 0.37317(17) 0.0801(13) Uani 1 1 d U . .
N1G N 0.8249(2) 0.3999(2) 0.4522(2) 0.0801(15) Uani 1 1 d U . .
C1G C 0.8522(3) 0.4173(3) 0.4160(2) 0.0760(18) Uani 1 1 d U . .
H1GA H 0.8698 0.4470 0.4237 0.091 Uiso 1 1 calc R . .
C2G C 0.8022(4) 0.3555(3) 0.4479(3) 0.096(2) Uani 1 1 d U . .
H2GA H 0.8114 0.3410 0.4160 0.144 Uiso 1 1 calc R . .
H2GB H 0.7510 0.3546 0.4409 0.144 Uiso 1 1 calc R . .
H2GC H 0.8281 0.3397 0.4836 0.144 Uiso 1 1 calc R . .
C3G C 0.8155(3) 0.4287(3) 0.4970(2) 0.095(2) Uani 1 1 d U . .
H3GA H 0.8336 0.4587 0.4944 0.143 Uiso 1 1 calc R . .
H3GB H 0.8418 0.4159 0.5348 0.143 Uiso 1 1 calc R . .
H3GC H 0.7647 0.4304 0.4915 0.143 Uiso 1 1 calc R . .
O1H O 0.9733(4) 0.2977(3) -0.1337(3) 0.196(3) Uani 1 1 d U . .
N1H N 1.0492(3) 0.33038(19) -0.0565(2) 0.0795(15) Uani 1 1 d U . .
C1H C 1.0172(6) 0.3294(4) -0.1054(4) 0.164(3) Uani 1 1 d U . .
H1H H 1.0233 0.3540 -0.1272 0.197 Uiso 1 1 calc R . .
C2H C 1.0526(4) 0.2987(3) -0.0149(3) 0.117(3) Uani 1 1 d U . .
H2HA H 1.0217 0.2734 -0.0327 0.175 Uiso 1 1 calc R . .
H2HB H 1.0368 0.3122 0.0142 0.175 Uiso 1 1 calc R . .
H2HC H 1.1018 0.2882 0.0030 0.175 Uiso 1 1 calc R . .
C3H C 1.0978(4) 0.3657(3) -0.0298(3) 0.110(3) Uani 1 1 d U . .
H3HA H 1.0971 0.3881 -0.0587 0.164 Uiso 1 1 calc R . .
H3HB H 1.1460 0.3535 -0.0125 0.164 Uiso 1 1 calc R . .
H3HC H 1.0836 0.3797 -0.0001 0.164 Uiso 1 1 calc R . .
O1I O 1.31842(17) -0.16978(13) 0.77971(17) 0.0716(12) Uani 1 1 d U . .
N1I N 1.3859(2) -0.21987(16) 0.75332(17) 0.0603(13) Uani 1 1 d U . .
C1I C 1.3368(4) -0.2169(3) 0.6922(3) 0.111(3) Uani 1 1 d U . .
H1IA H 1.2952 -0.1987 0.6898 0.166 Uiso 1 1 calc R . .
H1IB H 1.3210 -0.2470 0.6776 0.166 Uiso 1 1 calc R . .
H1IC H 1.3618 -0.2031 0.6692 0.166 Uiso 1 1 calc R . .
C2I C 1.3695(2) -0.19498(17) 0.7903(2) 0.0512(14) Uani 1 1 d U . .
H2IA H 1.4004 -0.1968 0.8292 0.061 Uiso 1 1 calc R . .
C3I C 1.4501(3) -0.2450(2) 0.7684(3) 0.0746(18) Uani 1 1 d U . .
H3IA H 1.4766 -0.2421 0.8096 0.112 Uiso 1 1 calc R . .
H3IB H 1.4792 -0.2336 0.7471 0.112 Uiso 1 1 calc R . .
H3IC H 1.4388 -0.2765 0.7588 0.112 Uiso 1 1 calc R . .
O1J O 1.01078(16) 0.34729(13) 0.23198(14) 0.0621(11) Uani 1 1 d U . .
N1J N 0.9317(2) 0.33466(17) 0.27365(18) 0.0648(13) Uani 1 1 d U . .
C1J C 0.9514(2) 0.34389(16) 0.2297(2) 0.0540(14) Uani 1 1 d U . .
H1J H 0.9148 0.3481 0.1934 0.065 Uiso 1 1 calc R . .
C2J C 0.9874(3) 0.3267(2) 0.3311(2) 0.0732(18) Uani 1 1 d U . .
H2JA H 1.0346 0.3317 0.3290 0.110 Uiso 1 1 calc R . .
H2JB H 0.9840 0.2959 0.3431 0.110 Uiso 1 1 calc R . .
H2JC H 0.9803 0.3474 0.3590 0.110 Uiso 1 1 calc R . .
C3J C 0.8571(2) 0.3294(2) 0.2672(2) 0.0675(17) Uani 1 1 d U . .
H3JA H 0.8269 0.3352 0.2273 0.101 Uiso 1 1 calc R . .
H3JB H 0.8453 0.3507 0.2922 0.101 Uiso 1 1 calc R . .
H3JC H 0.8490 0.2989 0.2777 0.101 Uiso 1 1 calc R . .
O1K O 0.8185(2) 0.00517(15) 0.7929(2) 0.0941(16) Uani 1 1 d U . .
N1K N 0.8849(2) 0.05563(17) 0.76754(19) 0.0689(14) Uani 1 1 d U . .
C1K C 0.8722(3) 0.02933(19) 0.8046(2) 0.0645(16) Uani 1 1 d U . .
H1KA H 0.9060 0.0286 0.8426 0.077 Uiso 1 1 calc R . .
C2K C 0.8451(5) 0.0566(3) 0.7085(3) 0.118(3) Uani 1 1 d U . .
H2KA H 0.8022 0.0383 0.7005 0.177 Uiso 1 1 calc R . .
H2KB H 0.8740 0.0446 0.6874 0.177 Uiso 1 1 calc R . .
H2KC H 0.8314 0.0875 0.6965 0.177 Uiso 1 1 calc R . .
C3K C 0.9507(3) 0.0824(2) 0.7853(3) 0.0821(19) Uani 1 1 d U . .
H3KA H 0.9733 0.0817 0.8271 0.123 Uiso 1 1 calc R . .
H3KB H 0.9391 0.1134 0.7727 0.123 Uiso 1 1 calc R . .
H3KC H 0.9834 0.0701 0.7680 0.123 Uiso 1 1 calc R . .
O1L O 1.3855(2) 0.08305(16) 0.38666(18) 0.0877(15) Uani 1 1 d U . .
N1L N 1.4732(2) 0.0352(2) 0.4387(2) 0.0902(16) Uani 1 1 d U . .
C1L C 1.4066(3) 0.0472(3) 0.4160(3) 0.092(2) Uani 1 1 d U . .
H1LA H 1.3716 0.0283 0.4216 0.110 Uiso 1 1 calc R . .
C2L C 1.5303(4) 0.0560(3) 0.4240(3) 0.109(3) Uani 1 1 d U . .
H2LA H 1.5108 0.0807 0.3971 0.163 Uiso 1 1 calc R . .
H2LB H 1.5515 0.0337 0.4061 0.163 Uiso 1 1 calc R . .
H2LC H 1.5669 0.0675 0.4588 0.163 Uiso 1 1 calc R . .
C3L C 1.4960(4) -0.0017(3) 0.4767(3) 0.117(3) Uani 1 1 d U . .
H3LA H 1.4553 -0.0140 0.4846 0.175 Uiso 1 1 calc R . .
H3LB H 1.5324 0.0083 0.5126 0.175 Uiso 1 1 calc R . .
H3LC H 1.5161 -0.0248 0.4590 0.175 Uiso 1 1 calc R . .
O1M O 0.9971(4) 0.4213(3) 0.5938(4) 0.094(3) Uani 0.50 1 d PU . .
N1M N 1.0514(3) 0.3546(3) 0.5804(3) 0.0385(16) Uani 0.50 1 d PU . .
C1M C 1.0434(5) 0.3925(5) 0.6070(5) 0.070(3) Uani 0.50 1 d PU . .
H1M H 1.0808 0.3978 0.6425 0.085 Uiso 0.50 1 calc PR . .
C2M C 0.9922(4) 0.3442(4) 0.5237(4) 0.050(2) Uani 0.50 1 d PU . .
H2MA H 0.9586 0.3693 0.5129 0.075 Uiso 0.50 1 calc PR . .
H2MB H 0.9670 0.3171 0.5278 0.075 Uiso 0.50 1 calc PR . .
H2MC H 1.0127 0.3396 0.4940 0.075 Uiso 0.50 1 calc PR . .
C3M C 1.1000(4) 0.3223(3) 0.6002(3) 0.042(2) Uani 0.50 1 d PU . .
H3MA H 1.1348 0.3314 0.6373 0.063 Uiso 0.50 1 calc PR . .
H3MB H 1.1243 0.3173 0.5730 0.063 Uiso 0.50 1 calc PR . .
H3MC H 1.0764 0.2947 0.6048 0.063 Uiso 0.50 1 calc PR . .
O1N O 1.5849(3) 0.2522(3) 0.6825(2) 0.0587(18) Uani 0.50 1 d PU . .
N1N N 1.5196(4) 0.2843(3) 0.6001(3) 0.0494(19) Uani 0.50 1 d PU . .
C1N C 1.5469(5) 0.2815(4) 0.6551(4) 0.058(2) Uani 0.50 1 d PU . .
H1N H 1.5359 0.3051 0.6761 0.069 Uiso 0.50 1 calc PR . .
C2N C 1.5445(6) 0.2505(5) 0.5733(5) 0.082(3) Uani 0.50 1 d PU . .
H2NA H 1.5733 0.2293 0.6021 0.123 Uiso 0.50 1 calc PR . .
H2NB H 1.5737 0.2637 0.5533 0.123 Uiso 0.50 1 calc PR . .
H2NC H 1.5039 0.2348 0.5457 0.123 Uiso 0.50 1 calc PR . .
C3N C 1.4706(5) 0.3217(5) 0.5655(5) 0.073(3) Uani 0.50 1 d PU . .
H3NA H 1.4586 0.3419 0.5916 0.110 Uiso 0.50 1 calc PR . .
H3NB H 1.4269 0.3086 0.5384 0.110 Uiso 0.50 1 calc PR . .
H3NC H 1.4951 0.3386 0.5443 0.110 Uiso 0.50 1 calc PR . .
O1P O 1.2304(3) 0.4050(3) 0.7086(3) 0.104(3) Uani 0.50 1 d PDU . .
N1P N 1.2938(3) 0.3740(3) 0.6599(2) 0.090(3) Uani 0.50 1 d PDU . .
C1P C 1.2787(4) 0.3756(4) 0.7142(3) 0.090(3) Uani 0.50 1 d PDU . .
H1PA H 1.3010 0.3578 0.7473 0.109 Uiso 0.50 1 calc PR . .
C2P C 1.2456(7) 0.3859(5) 0.6004(4) 0.105(4) Uani 0.50 1 d PDU . .
H2PA H 1.2075 0.4056 0.6024 0.158 Uiso 0.50 1 calc PR . .
H2PB H 1.2247 0.3586 0.5795 0.158 Uiso 0.50 1 calc PR . .
H2PC H 1.2731 0.4013 0.5805 0.158 Uiso 0.50 1 calc PR . .
C3P C 1.3515(4) 0.3438(3) 0.6530(4) 0.053(2) Uani 0.50 1 d PDU . .
H3PA H 1.3534 0.3478 0.6146 0.079 Uiso 0.50 1 calc PR . .
H3PB H 1.3405 0.3125 0.6581 0.079 Uiso 0.50 1 calc PR . .
H3PC H 1.3977 0.3517 0.6818 0.079 Uiso 0.50 1 calc PR . .
O1Q O 1.2900(4) -0.0503(3) 0.3904(3) 0.077(2) Uani 0.50 1 d PU . .
N1Q N 1.2946(7) -0.1050(5) 0.3352(5) 0.107(3) Uani 0.50 1 d PU . .
C1Q C 1.2663(7) -0.0729(4) 0.3582(5) 0.079(3) Uani 0.50 1 d PU . .
H1Q H 1.2158 -0.0708 0.3420 0.095 Uiso 0.50 1 calc PR . .
C2Q C 1.3803(9) -0.0882(7) 0.3670(7) 0.129(4) Uani 0.50 1 d PU . .
H2QA H 1.3834 -0.0665 0.3972 0.194 Uiso 0.50 1 calc PR . .
H2QB H 1.3967 -0.0743 0.3385 0.194 Uiso 0.50 1 calc PR . .
H2QC H 1.4103 -0.1142 0.3838 0.194 Uiso 0.50 1 calc PR . .
C3Q C 1.2519(8) -0.1341(6) 0.2925(6) 0.108(4) Uani 0.50 1 d PU . .
H3QA H 1.2022 -0.1315 0.2898 0.162 Uiso 0.50 1 calc PR . .
H3QB H 1.2681 -0.1650 0.3023 0.162 Uiso 0.50 1 calc PR . .
H3QC H 1.2556 -0.1262 0.2556 0.162 Uiso 0.50 1 calc PR . .
O1U O 1.3644(3) 0.4744(3) 1.1910(3) 0.090(3) Uani 0.50 1 d PDU . .
N1U N 1.4643(3) 0.5000(2) 1.2228(2) 0.0425(18) Uani 0.50 1 d PDU . .
C1U C 1.4142(4) 0.4832(4) 1.1737(3) 0.078(3) Uani 0.50 1 d PDU . .
H1UA H 1.4167 0.4794 1.1367 0.093 Uiso 0.50 1 calc PR . .
C2U C 1.4414(3) 0.5125(3) 1.2681(3) 0.031(2) Uani 0.50 1 d PDU . .
H2UA H 1.4820 0.5240 1.3002 0.047 Uiso 0.50 1 calc PR . .
H2UB H 1.4212 0.4865 1.2807 0.047 Uiso 0.50 1 calc PR . .
H2UC H 1.4050 0.5359 1.2548 0.047 Uiso 0.50 1 calc PR . .
C3U C 1.5263(3) 0.4938(2) 1.2276(2) 0.039(2) Uani 0.50 1 d PDU . .
H3U1 H 1.5556(15) 0.5075(4) 1.2640(3) 0.058 Uiso 0.50 1 d PD . .
H3U2 H 1.5343(10) 0.5081(4) 1.1956(3) 0.058 Uiso 0.50 1 d PD . .
H3U3 H 1.5366(16) 0.46221(19) 1.2294(5) 0.058 Uiso 0.50 1 d PD . .
O1V O 0.9498(4) -0.0105(3) 1.0908(3) 0.085(2) Uani 0.50 1 d PU . .
N1V N 1.0354(4) 0.0255(3) 1.0781(3) 0.0515(19) Uani 0.50 1 d PU . .
C1V C 0.9888(5) -0.0076(4) 1.0873(4) 0.054(2) Uani 0.50 1 d PU . .
H1V H 1.0105 -0.0362 1.0903 0.065 Uiso 0.50 1 calc PR . .
C2V C 1.0131(6) 0.0689(5) 1.0722(5) 0.082(3) Uani 0.50 1 d PU . .
H2VA H 1.0493 0.0879 1.0656 0.123 Uiso 0.50 1 calc PR . .
H2VB H 1.0058 0.0787 1.1072 0.123 Uiso 0.50 1 calc PR . .
H2VC H 0.9682 0.0715 1.0396 0.123 Uiso 0.50 1 calc PR . .
C3V C 1.0906(5) 0.0272(4) 1.0824(3) 0.063(3) Uani 0.50 1 d PU . .
H3VA H 1.1010 0.0571 1.0714 0.095 Uiso 0.50 1 calc PR . .
H3VB H 1.1002 0.0049 1.0574 0.095 Uiso 0.50 1 calc PR . .
H3VC H 1.1207 0.0213 1.1222 0.095 Uiso 0.50 1 calc PR . .
O1X O 0.6124(2) -0.0140(3) 0.3633(4) 0.117(3) Uani 0.50 1 d PDU . .
N1X N 0.7206(3) 0.0180(3) 0.3740(3) 0.089(3) Uani 0.50 1 d PDU . .
C1X C 0.6677(4) -0.0168(3) 0.3584(5) 0.124(4) Uani 0.50 1 d PDU . .
H1XA H 0.6786 -0.0438 0.3431 0.149 Uiso 0.50 1 calc PR . .
C2X C 0.7122(5) 0.0482(2) 0.4160(4) 0.087(3) Uani 0.50 1 d PDU . .
H2XA H 0.6641 0.0451 0.4170 0.130 Uiso 0.50 1 calc PR . .
H2XB H 0.7193 0.0790 0.4057 0.130 Uiso 0.50 1 calc PR . .
H2XC H 0.7474 0.0411 0.4537 0.130 Uiso 0.50 1 calc PR . .
C3X C 0.7873(3) 0.0178(4) 0.3644(4) 0.085(3) Uani 0.50 1 d PDU . .
H3XA H 0.8124 0.0461 0.3778 0.127 Uiso 0.50 1 calc PR . .
H3XB H 0.7781 0.0143 0.3234 0.127 Uiso 0.50 1 calc PR . .
H3XC H 0.8168 -0.0071 0.3855 0.127 Uiso 0.50 1 calc PR . .
O1Y O 1.6891(3) 0.2472(4) 0.8906(2) 0.113(3) Uani 0.50 1 d PDU G 1
N1Y N 1.6439(3) 0.2274(2) 0.9629(2) 0.085(3) Uani 0.50 1 d PDU G 1
C1Y C 1.6886(3) 0.2467(3) 0.9380(3) 0.099(3) Uani 0.50 1 d PDU G 1
H1YA H 1.7270 0.2629 0.9644 0.119 Uiso 0.50 1 calc PR G 1
C2Y C 1.5788(4) 0.2083(3) 0.9293(4) 0.074(3) Uani 0.50 1 d PDU G 1
H2YA H 1.5828 0.1961 0.8941 0.111 Uiso 0.50 1 calc PR G 1
H2YB H 1.5415 0.2313 0.9194 0.111 Uiso 0.50 1 calc PR G 1
H2YC H 1.5665 0.1843 0.9507 0.111 Uiso 0.50 1 calc PR G 1
C3Y C 1.6350(5) 0.2435(5) 1.0127(3) 0.105(4) Uani 0.50 1 d PDU G 1
H3YA H 1.6795 0.2573 1.0376 0.158 Uiso 0.50 1 calc PR G 1
H3YB H 1.6225 0.2187 1.0329 0.158 Uiso 0.50 1 calc PR G 1
H3YC H 1.5968 0.2659 1.0022 0.158 Uiso 0.50 1 calc PR G 1
O1W O 1.5054(5) 0.2192(3) 0.9193(4) 0.084(3) Uani 0.50 1 d PU H 2
O1Z O 0.6437(3) 0.3681(4) -0.1834(5) 0.203(4) Uani 0.50 1 d PDU . .
N1Z N 0.7638(3) 0.3535(2) -0.1352(4) 0.144(3) Uani 0.50 1 d PDU . .
C1Z C 0.7028(4) 0.3813(3) -0.1615(5) 0.166(4) Uani 0.50 1 d PDU . .
H1ZA H 0.7103 0.4127 -0.1613 0.199 Uiso 0.50 1 calc PR . .
C2Z C 0.7508(6) 0.3063(2) -0.1398(7) 0.150(4) Uani 0.50 1 d PDU . .
H2ZA H 0.7000 0.3007 -0.1486 0.224 Uiso 0.50 1 calc PR . .
H2ZB H 0.7784 0.2919 -0.1034 0.224 Uiso 0.50 1 calc PR . .
H2ZC H 0.7651 0.2941 -0.1704 0.224 Uiso 0.50 1 calc PR . .
C3Z C 0.8341(4) 0.3704(6) -0.1212(7) 0.165(5) Uani 0.50 1 d PDU . .
H3ZA H 0.8330 0.4032 -0.1211 0.247 Uiso 0.50 1 calc PR . .
H3ZB H 0.8539 0.3601 -0.1497 0.247 Uiso 0.50 1 calc PR . .
H3ZC H 0.8640 0.3596 -0.0832 0.247 Uiso 0.50 1 calc PR . .
O2W O 0.8148(2) 0.03971(19) 0.2361(2) 0.1041(18) Uani 1 1 d U . .
O3W O 1.26706(16) 0.25104(16) 0.24031(16) 0.0760(13) Uani 1 1 d U . .
O4W O 1.2364(2) 0.10538(18) 0.7480(2) 0.0989(17) Uani 1 1 d U . .
O5W O 1.2600(2) 0.18177(16) 0.31117(18) 0.0848(15) Uani 1 1 d U . .
O6W O 1.0539(5) -0.0811(3) 0.2465(4) 0.103(3) Uani 0.50 1 d PU . .
O7W O 1.1824(3) 0.01367(19) 0.3837(2) 0.119(2) Uani 1 1 d U . .
O8W O 1.4346(4) 0.2875(3) 0.9389(3) 0.076(3) Uani 0.50 1 d PU . .
O9W O 1.0628(4) -0.0377(3) 0.3352(4) 0.083(3) Uani 0.50 1 d PU . .
O10W O 0.6269(6) -0.0253(5) 0.1483(5) 0.141(4) Uani 0.50 1 d PU . .
O11W O 1.2866(4) -0.0108(4) 1.1430(3) 0.090(3) Uani 0.50 1 d PU . .
O12W O 1.2575(6) 0.4383(5) 0.0485(6) 0.157(4) Uani 0.50 1 d PU . .
O13W O 1.2935(5) 0.3938(4) 0.0112(5) 0.119(4) Uani 0.50 1 d PU . .
O14W O 1.2378(5) 0.3436(4) 0.9061(4) 0.112(3) Uani 0.50 1 d PU . .
O15W O 0.9344(5) -0.0676(3) 0.1742(4) 0.102(3) Uani 0.50 1 d PU . .
O16W O 0.5275(11) -0.0677(8) 0.3678(9) 0.239(7) Uani 0.50 1 d PU . .
O17W O 0.6571(7) 0.0045(5) 0.1176(6) 0.147(4) Uani 0.50 1 d PU . .
O18W O 1.1774(5) 0.4691(5) -0.0084(6) 0.153(4) Uani 0.50 1 d PU . .
O19W O 1.5250(7) 0.4026(5) 0.7771(7) 0.165(5) Uani 0.50 1 d PU . .

loop_
_atom_site_aniso_label
_atom_site_aniso_U_11
_atom_site_aniso_U_22
_atom_site_aniso_U_33
_atom_site_aniso_U_23
_atom_site_aniso_U_13
_atom_site_aniso_U_12
Cu1 0.030 0.045 0.042 0.002 0.009 0.008
Cu2 0.028 0.064 0.054 -0.010 0.012 -0.011
Cu3 0.043 0.044 0.045 -0.004 0.024 -0.005
Cu4 0.032 0.045 0.041 0.007 0.012 0.001
Cl1 0.037 0.067 0.063 0.011 0.013 0.018
Cl2 0.029 0.094 0.110 -0.041 0.017 -0.013
Cl3 0.050 0.041 0.044 0.002 0.003 -0.005
Cl4 0.047 0.061 0.047 -0.004 0.016 0.013
Cl5 0.060 0.052 0.063 -0.017 0.039 -0.011
Cl6 0.044 0.055 0.056 0.017 0.024 0.007
Cl7 0.037 0.056 0.053 0.011 0.016 -0.004
Cl8 0.051 0.044 0.047 0.001 0.004 -0.013
Cu5 0.054 0.061 0.062 -0.009 -0.003 0.009
Cl9 0.103 0.103 0.103 0.000 0.037 0.000
Cl10 0.047 0.047 0.047 0.000 0.017 0.000
O1 0.051 0.051 0.051 0.000 0.018 0.000
Cl1' 0.095 0.095 0.095 0.000 0.034 0.000
Cl2' 0.075 0.075 0.075 0.000 0.027 0.000
N1 0.037 0.037 0.037 0.000 0.013 0.000
N2 0.034 0.034 0.034 0.000 0.012 0.000
N3 0.034 0.034 0.034 0.000 0.012 0.000
N4 0.036 0.036 0.036 0.000 0.013 0.000
N5 0.035 0.035 0.035 0.000 0.013 0.000
N6 0.037 0.037 0.037 0.000 0.013 0.000
N7 0.035 0.035 0.035 0.000 0.012 0.000
N8 0.033 0.033 0.033 0.000 0.012 0.000
N9 0.048 0.048 0.048 0.000 0.017 0.000
N10 0.058 0.058 0.058 0.000 0.021 0.000
N11 0.039 0.039 0.039 0.000 0.014 0.000
N12 0.043 0.043 0.043 0.000 0.015 0.000
N13 0.043 0.043 0.043 0.000 0.015 0.000
N14 0.041 0.041 0.041 0.000 0.015 0.000
N15 0.041 0.041 0.041 0.000 0.015 0.000
N16 0.034 0.034 0.034 0.000 0.012 0.000
N17 0.034 0.034 0.034 0.000 0.012 0.000
N18 0.039 0.039 0.039 0.000 0.014 0.000
N19 0.053 0.053 0.053 0.000 0.019 0.000
N20 0.060 0.060 0.060 0.000 0.021 0.000
C1 0.038 0.038 0.038 0.000 0.013 0.000
C2 0.039 0.039 0.039 0.000 0.014 0.000
C3 0.050 0.050 0.050 0.000 0.018 0.000
C4 0.049 0.049 0.049 0.000 0.017 0.000
C5 0.052 0.052 0.052 0.000 0.018 0.000
C6 0.059 0.059 0.059 0.000 0.021 0.000
C7 0.047 0.047 0.047 0.000 0.017 0.000
C8 0.043 0.043 0.043 0.000 0.015 0.000
C9 0.035 0.035 0.035 0.000 0.012 0.000
C10 0.030 0.030 0.030 0.000 0.011 0.000
C11 0.042 0.042 0.042 0.000 0.015 0.000
C12 0.040 0.040 0.040 0.000 0.014 0.000
C13 0.043 0.043 0.043 0.000 0.015 0.000
C14 0.039 0.039 0.039 0.000 0.014 0.000
C15 0.028 0.028 0.028 0.000 0.010 0.000
C16 0.039 0.039 0.039 0.000 0.014 0.000
C17 0.038 0.038 0.038 0.000 0.013 0.000
C18 0.054 0.054 0.054 0.000 0.019 0.000
C19 0.058 0.058 0.058 0.000 0.021 0.000
C20 0.055 0.055 0.055 0.000 0.020 0.000
C21 0.040 0.040 0.040 0.000 0.014 0.000
C22 0.042 0.042 0.042 0.000 0.015 0.000
C23 0.043 0.043 0.043 0.000 0.015 0.000
C24 0.034 0.034 0.034 0.000 0.012 0.000
C25 0.045 0.045 0.045 0.000 0.016 0.000
C26 0.048 0.048 0.048 0.000 0.017 0.000
C27 0.060 0.060 0.060 0.000 0.021 0.000
C28 0.053 0.053 0.053 0.000 0.019 0.000
C29 0.042 0.042 0.042 0.000 0.015 0.000
C30 0.044 0.044 0.044 0.000 0.016 0.000
C31 0.034 0.034 0.034 0.000 0.012 0.000
C32 0.053 0.053 0.053 0.000 0.019 0.000
C33 0.057 0.057 0.057 0.000 0.020 0.000
C34 0.061 0.061 0.061 0.000 0.022 0.000
C35 0.050 0.050 0.050 0.000 0.018 0.000
C36 0.043 0.043 0.043 0.000 0.015 0.000
C37 0.048 0.048 0.048 0.000 0.017 0.000
C38 0.041 0.041 0.041 0.000 0.015 0.000
C39 0.049 0.049 0.049 0.000 0.018 0.000
C40 0.069 0.069 0.069 0.000 0.025 0.000
C41 0.072 0.072 0.072 0.000 0.026 0.000
C42 0.057 0.057 0.057 0.000 0.020 0.000
C43 0.045 0.045 0.045 0.000 0.016 0.000
C44 0.045 0.045 0.045 0.000 0.016 0.000
C45 0.052 0.052 0.052 0.000 0.019 0.000
C46 0.056 0.056 0.056 0.000 0.020 0.000
C47 0.067 0.067 0.067 0.000 0.024 0.000
C48 0.066 0.066 0.066 0.000 0.023 0.000
C49 0.056 0.056 0.056 0.000 0.020 0.000
C50 0.054 0.054 0.054 0.000 0.019 0.000
C51 0.046 0.046 0.046 0.000 0.017 0.000
C52 0.033 0.033 0.033 0.000 0.012 0.000
C53 0.039 0.039 0.039 0.000 0.014 0.000
C54 0.050 0.050 0.050 0.000 0.018 0.000
C55 0.054 0.054 0.054 0.000 0.019 0.000
C56 0.040 0.040 0.040 0.000 0.014 0.000
C57 0.039 0.039 0.039 0.000 0.014 0.000
C58 0.037 0.037 0.037 0.000 0.013 0.000
C59 0.037 0.037 0.037 0.000 0.013 0.000
C60 0.047 0.047 0.047 0.000 0.017 0.000
C61 0.063 0.063 0.063 0.000 0.023 0.000
C62 0.052 0.052 0.052 0.000 0.019 0.000
C63 0.054 0.054 0.054 0.000 0.019 0.000
C64 0.037 0.037 0.037 0.000 0.013 0.000
C65 0.040 0.040 0.040 0.000 0.014 0.000
C66 0.035 0.035 0.035 0.000 0.012 0.000
C67 0.040 0.040 0.040 0.000 0.014 0.000
C68 0.041 0.041 0.041 0.000 0.015 0.000
C69 0.061 0.061 0.061 0.000 0.022 0.000
C70 0.046 0.046 0.046 0.000 0.016 0.000
C71 0.049 0.049 0.049 0.000 0.017 0.000
C72 0.047 0.047 0.047 0.000 0.017 0.000
C73 0.065 0.065 0.065 0.000 0.023 0.000
C74 0.062 0.062 0.062 0.000 0.022 0.000
C75 0.077 0.077 0.077 0.000 0.027 0.000
C76 0.081 0.081 0.081 0.000 0.029 0.000
C77 0.065 0.065 0.065 0.000 0.023 0.000
C78 0.058 0.058 0.058 0.000 0.021 0.000
C79 0.068 0.068 0.068 0.000 0.024 0.000
C80 0.060 0.060 0.060 0.000 0.021 0.000
C81 0.056 0.056 0.056 0.000 0.020 0.000
C82 0.061 0.061 0.061 0.000 0.022 0.000
C83 0.065 0.065 0.065 0.000 0.023 0.000
C84 0.059 0.059 0.059 0.000 0.021 0.000
Cu6 0.0289(3) 0.0530(4) 0.0492(3) 0.0044(3) 0.0053(2) -0.0072(3)
Cu7 0.0326(2) 0.0586(4) 0.0479(3) -0.0014(3) 0.0128(2) 0.0078(3)
Cu8 0.0387(3) 0.0439(3) 0.0442(3) 0.0005(3) 0.0100(2) -0.0084(3)
Cu9 0.0313(2) 0.0490(3) 0.0451(3) 0.0092(3) 0.0114(2) -0.0017(3)
Cl11 0.0319(5) 0.0723(8) 0.0731(8) -0.0145(7) 0.0070(5) -0.0078(6)
Cl12 0.0378(5) 0.0855(9) 0.0926(9) -0.0020(8) 0.0113(6) 0.0169(6)
Cl13 0.0434(5) 0.0551(7) 0.0517(6) -0.0036(5) 0.0195(4) -0.0026(5)
Cl14 0.0440(5) 0.0561(7) 0.0852(7) -0.0221(7) 0.0258(5) -0.0110(5)
Cl15 0.0983(9) 0.0418(6) 0.0618(8) 0.0136(7) -0.0264(7) -0.0188(7)
Cl16 0.0363(4) 0.0680(7) 0.0684(6) 0.0248(6) 0.0203(4) -0.0016(5)
Cl17 0.0568(6) 0.0535(7) 0.0577(7) 0.0127(6) -0.0064(6) -0.0128(6)
Cl18 0.0483(5) 0.0723(8) 0.0756(7) 0.0269(6) 0.0339(4) 0.0075(5)
Cu10 0.0467(4) 0.0922(7) 0.1250(8) 0.0056(7) -0.0026(5) -0.0092(5)
Cl19 0.0419(11) 0.154(3) 0.0705(17) -0.004(2) 0.0103(11) -0.0201(17)
Cl20 0.0478(10) 0.0722(16) 0.0728(15) 0.0099(14) 0.0201(10) 0.0210(11)
O2 0.083(3) 0.456(15) 0.157(5) -0.024(8) 0.027(3) 0.050(6)
Cl3' 0.0632(13) 0.110(2) 0.0561(15) -0.0031(16) 0.0104(11) 0.0317(15)
Cl4' 0.0709(15) 0.162(4) 0.0861(19) 0.039(2) 0.0236(14) 0.010(2)
N21 0.0280(15) 0.045(2) 0.051(2) 0.0044(18) 0.0023(14) -0.0156(16)
N22 0.0282(14) 0.061(2) 0.0358(17) 0.0063(18) 0.0082(12) -0.0092(16)
N23 0.0284(14) 0.064(2) 0.0402(17) 0.0042(18) 0.0165(12) -0.0070(17)
N24 0.0425(15) 0.050(2) 0.0395(17) 0.0020(17) 0.0234(12) -0.0029(17)
N25 0.0250(14) 0.047(2) 0.0438(19) 0.0060(18) 0.0035(13) -0.0108(15)
N26 0.0171(14) 0.0390(19) 0.055(2) 0.0114(18) -0.0091(14) -0.0011(15)
N27 0.0192(13) 0.057(2) 0.0378(17) 0.0060(17) 0.0064(12) -0.0116(15)
N28 0.0493(16) 0.053(2) 0.0434(18) 0.0075(18) 0.0209(13) -0.0179(17)
N29 0.065(2) 0.050(2) 0.045(2) -0.003(2) 0.0106(17) -0.024(2)
N30 0.081(3) 0.058(3) 0.062(3) -0.017(2) -0.003(2) -0.016(2)
N31 0.0290(14) 0.0326(18) 0.0387(17) -0.0017(16) 0.0117(12) 0.0014(14)
N32 0.0314(15) 0.056(2) 0.0323(17) -0.0054(18) 0.0052(13) -0.0021(17)
N33 0.0221(13) 0.048(2) 0.0477(19) 0.0014(18) 0.0092(12) 0.0022(15)
N34 0.0344(15) 0.059(2) 0.0302(16) 0.0028(17) 0.0120(12) 0.0021(17)
N35 0.0453(17) 0.050(2) 0.0376(18) -0.0038(18) 0.0123(14) 0.0117(17)
N36 0.0543(16) 0.0374(19) 0.0444(18) 0.0015(17) 0.0261(13) 0.0097(17)
N37 0.0335(15) 0.044(2) 0.0474(19) 0.0036(18) 0.0119(13) 0.0032(16)
N38 0.0381(17) 0.066(3) 0.0339(18) -0.0036(19) 0.0053(14) 0.0023(19)
N39 0.0344(15) 0.096(3) 0.0342(18) 0.004(2) 0.0114(13) -0.010(2)
N40 0.043(2) 0.078(3) 0.122(4) 0.040(3) 0.002(2) -0.003(2)
C85 0.045(2) 0.042(3) 0.053(3) 0.004(2) 0.0112(19) -0.006(2)
C86 0.0358(17) 0.062(3) 0.048(2) 0.008(2) 0.0183(15) -0.019(2)
C87 0.0323(16) 0.062(3) 0.051(2) 0.011(2) 0.0244(14) -0.013(2)
C88 0.046(2) 0.054(3) 0.051(3) -0.009(2) 0.009(2) -0.007(2)
C89 0.038(2) 0.106(4) 0.059(3) -0.030(3) 0.006(2) -0.017(3)
C90 0.070(3) 0.054(3) 0.055(3) -0.021(2) 0.028(2) -0.013(3)
C91 0.0313(19) 0.062(3) 0.066(3) -0.009(3) 0.0154(18) -0.006(2)
C92 0.0283(16) 0.068(3) 0.049(2) -0.002(2) 0.0209(15) -0.008(2)
C93 0.0389(17) 0.057(3) 0.037(2) 0.010(2) 0.0199(14) -0.014(2)
C94 0.0355(19) 0.046(3) 0.065(3) 0.010(2) 0.0178(18) 0.000(2)
C95 0.035(2) 0.038(2) 0.054(3) 0.004(2) 0.0060(18) -0.005(2)
C96 0.0489(19) 0.046(3) 0.055(2) 0.002(2) 0.0281(16) -0.012(2)
C97 0.0485(19) 0.058(3) 0.047(2) -0.010(2) 0.0279(16) -0.023(2)
C98 0.052(2) 0.040(2) 0.041(2) 0.001(2) 0.0182(17) -0.015(2)
C99 0.0266(18) 0.068(3) 0.044(2) 0.015(2) 0.0010(17) -0.015(2)
C100 0.034(2) 0.036(2) 0.052(3) 0.012(2) 0.0020(18) 0.001(2)
C101 0.0322(19) 0.045(3) 0.051(3) 0.008(2) 0.0034(18) -0.0063(19)
C102 0.0186(18) 0.052(3) 0.057(3) 0.015(2) -0.0099(18) -0.001(2)
C103 0.038(2) 0.063(3) 0.061(3) 0.022(3) -0.004(2) -0.012(2)
C104 0.044(2) 0.067(3) 0.072(3) 0.044(3) 0.002(2) -0.004(2)
C105 0.0347(19) 0.070(3) 0.068(3) 0.037(2) 0.0124(18) -0.014(2)
C106 0.0264(18) 0.057(3) 0.050(3) 0.007(2) 0.0001(17) -0.007(2)
C107 0.0275(18) 0.048(3) 0.046(2) 0.009(2) -0.0013(17) -0.006(2)
C108 0.0258(17) 0.037(2) 0.058(3) 0.021(2) 0.0058(17) -0.0119(18)
C109 0.0335(17) 0.069(3) 0.044(2) 0.008(2) 0.0177(15) -0.016(2)
C110 0.040(2) 0.069(3) 0.048(2) -0.006(3) 0.0156(17) -0.013(2)
C111 0.055(3) 0.063(3) 0.040(3) 0.005(3) -0.003(2) -0.002(3)
C112 0.030(2) 0.080(3) 0.047(3) 0.021(3) -0.0092(19) -0.018(2)
C113 0.035(2) 0.061(3) 0.062(3) 0.011(3) -0.007(2) -0.023(2)
C114 0.048(2) 0.048(3) 0.060(3) 0.013(2) 0.003(2) -0.018(2)
C115 0.069(3) 0.050(3) 0.042(2) -0.006(2) 0.017(2) -0.031(2)
C116 0.048(2) 0.087(4) 0.072(3) -0.011(3) 0.0356(18) -0.033(2)
C117 0.072(2) 0.108(5) 0.113(4) -0.031(4) 0.063(2) -0.033(3)
C118 0.119(3) 0.153(6) 0.065(3) -0.046(4) 0.062(2) -0.055(4)
C119 0.124(3) 0.083(4) 0.052(3) -0.012(3) 0.049(2) -0.053(3)
C120 0.089(3) 0.069(3) 0.040(2) -0.003(2) 0.0337(19) -0.031(3)
C121 0.083(3) 0.043(3) 0.035(3) -0.005(2) -0.010(2) -0.020(3)
C122 0.051(2) 0.104(4) 0.047(3) -0.009(3) 0.012(2) -0.026(3)
C123 0.083(4) 0.055(3) 0.061(3) -0.007(3) -0.025(3) -0.009(3)
C124 0.055(3) 0.098(4) 0.106(4) 0.001(4) 0.022(3) -0.039(3)
C125 0.119(3) 0.047(3) 0.134(4) -0.002(3) 0.077(3) -0.012(3)
C126 0.072(3) 0.076(4) 0.101(4) -0.016(3) 0.040(2) -0.034(3)
C127 0.0276(18) 0.050(3) 0.037(2) -0.005(2) 0.0006(16) 0.001(2)
C128 0.0189(16) 0.037(2) 0.051(2) -0.024(2) 0.0043(15) -0.0027(16)
C129 0.043(2) 0.045(3) 0.054(2) -0.010(2) 0.0193(17) -0.007(2)
C130 0.0273(19) 0.047(3) 0.053(3) -0.012(2) -0.0040(18) -0.004(2)
C131 0.040(2) 0.060(3) 0.053(3) -0.008(3) 0.000(2) -0.005(2)
C132 0.0273(18) 0.069(3) 0.046(2) -0.023(2) 0.0037(17) -0.011(2)
C133 0.042(2) 0.050(3) 0.051(2) -0.019(2) 0.0126(18) -0.005(2)
C134 0.0257(18) 0.038(2) 0.065(3) 0.000(2) 0.0064(18) -0.0026(19)
C135 0.0246(16) 0.043(2) 0.033(2) 0.000(2) 0.0049(14) 0.0074(18)
C136 0.0316(17) 0.041(2) 0.041(2) -0.005(2) 0.0120(15) 0.0029(18)
C137 0.0360(17) 0.043(2) 0.0344(19) 0.0062(19) 0.0172(14) 0.0124(18)
C138 0.041(2) 0.055(3) 0.071(3) 0.012(3) 0.015(2) 0.019(2)
C139 0.055(2) 0.071(3) 0.044(2) 0.000(3) 0.0224(18) -0.006(3)
C140 0.051(2) 0.066(3) 0.049(2) -0.009(3) 0.0229(17) 0.000(2)
C141 0.0345(18) 0.040(2) 0.061(2) -0.026(2) 0.0141(16) -0.0039(19)
C142 0.0301(16) 0.054(3) 0.0325(19) -0.007(2) 0.0144(14) 0.0079(19)
C143 0.0425(18) 0.053(3) 0.030(2) 0.003(2) 0.0155(15) 0.016(2)
C144 0.057(2) 0.054(3) 0.059(3) -0.001(3) 0.016(2) 0.009(2)
C145 0.096(3) 0.051(3) 0.058(3) 0.029(2) 0.036(2) 0.038(3)
C146 0.058(2) 0.061(3) 0.055(3) -0.016(3) 0.0251(19) -0.002(2)
C147 0.072(2) 0.039(2) 0.053(2) 0.003(2) 0.0348(18) 0.013(2)
C148 0.0460(18) 0.058(3) 0.038(2) 0.002(2) 0.0258(14) 0.015(2)
C149 0.041(2) 0.039(2) 0.056(3) 0.006(2) 0.0153(18) 0.001(2)
C150 0.0212(15) 0.034(2) 0.040(2) -0.0040(19) 0.0065(14) -0.0080(17)
C151 0.0361(18) 0.034(2) 0.034(2) -0.0009(19) 0.0079(15) -0.0008(19)
C152 0.0351(19) 0.061(3) 0.038(2) -0.005(2) 0.0089(16) 0.001(2)
C153 0.062(2) 0.050(3) 0.028(2) -0.001(2) 0.0143(17) 0.009(2)
C154 0.049(2) 0.044(3) 0.058(3) 0.020(2) 0.0202(18) 0.002(2)
C155 0.041(2) 0.051(3) 0.047(2) 0.008(2) 0.0134(17) -0.005(2)
C156 0.0279(19) 0.067(3) 0.047(3) -0.006(3) -0.0005(18) -0.014(2)
C157 0.0358(19) 0.090(4) 0.068(3) -0.003(3) 0.0267(18) -0.012(2)
C158 0.030(2) 0.110(4) 0.052(3) -0.024(3) 0.0051(19) -0.002(3)
C159 0.0303(18) 0.173(7) 0.089(3) -0.046(4) 0.0382(18) -0.028(3)
C160 0.060(2) 0.149(5) 0.069(3) -0.015(3) 0.0399(18) -0.044(3)
C161 0.051(2) 0.145(4) 0.066(3) -0.004(3) 0.0259(19) -0.042(3)
C162 0.043(2) 0.109(4) 0.059(3) -0.003(3) 0.0215(17) -0.034(2)
C163 0.048(2) 0.107(3) 0.056(3) 0.024(3) -0.005(2) -0.046(2)
C164 0.044(2) 0.096(3) 0.060(3) 0.026(3) -0.005(2) -0.029(2)
C165 0.045(2) 0.105(4) 0.057(3) 0.026(3) -0.013(2) -0.021(3)
C166 0.065(3) 0.085(4) 0.089(4) 0.022(3) 0.000(3) -0.018(3)
C167 0.069(3) 0.093(4) 0.094(3) 0.009(3) 0.013(3) -0.037(3)
C168 0.057(2) 0.107(4) 0.079(3) 0.014(3) 0.015(2) -0.028(3)
O1A 0.167(4) 0.143(4) 0.132(4) -0.020(4) 0.066(3) -0.007(4)
N1A 0.085(2) 0.125(3) 0.121(3) -0.040(3) 0.051(2) -0.001(3)
C1A 0.107(3) 0.133(4) 0.124(4) -0.026(4) 0.071(3) 0.007(3)
C2A 0.103(4) 0.131(5) 0.151(5) 0.013(5) 0.037(4) -0.015(4)
C3A 0.089(3) 0.097(4) 0.148(5) 0.006(4) 0.040(3) 0.002(4)
O1B 0.105(3) 0.157(4) 0.099(3) 0.003(3) 0.038(2) -0.008(3)
N1B 0.152(4) 0.105(3) 0.106(3) -0.004(3) 0.024(3) -0.052(3)
C1B 0.106(4) 0.118(4) 0.104(4) -0.007(4) 0.030(3) -0.016(4)
C2B 0.172(5) 0.082(4) 0.114(5) 0.001(4) 0.029(4) -0.060(4)
C3B 0.142(4) 0.118(4) 0.074(4) 0.008(4) 0.008(3) -0.062(4)
O1C 0.195(4) 0.130(4) 0.120(3) -0.050(3) 0.039(3) -0.058(4)
N1C 0.104(2) 0.061(2) 0.052(2) -0.004(2) 0.0356(17) -0.002(2)
C1C 0.143(4) 0.094(4) 0.088(3) -0.006(3) 0.045(3) -0.010(4)
C2C 0.136(4) 0.094(4) 0.086(3) -0.009(3) 0.052(3) -0.002(4)
C3C 0.092(4) 0.095(4) 0.097(4) -0.015(4) 0.008(3) -0.024(3)
O1D 0.083(2) 0.089(3) 0.127(3) 0.006(3) 0.027(2) -0.015(2)
N1D 0.067(2) 0.080(3) 0.101(3) -0.006(3) 0.0303(19) 0.000(2)
C1D 0.099(3) 0.094(4) 0.092(3) 0.008(3) 0.035(3) -0.013(3)
C2D 0.077(3) 0.082(4) 0.134(5) -0.021(4) 0.005(3) 0.005(3)
C3D 0.067(3) 0.113(4) 0.144(4) -0.003(4) 0.038(3) -0.026(3)
O1E 0.124(4) 0.181(5) 0.153(4) 0.009(4) 0.033(3) 0.019(4)
N1E 0.070(2) 0.088(3) 0.111(3) -0.022(3) 0.012(2) 0.016(2)
C1E 0.100(3) 0.133(4) 0.083(3) -0.010(4) 0.024(3) 0.027(4)
C2E 0.085(4) 0.104(4) 0.163(5) -0.008(4) 0.014(4) 0.042(3)
C3E 0.084(3) 0.090(4) 0.133(4) -0.002(4) 0.056(3) 0.007(3)
O1F 0.094(2) 0.125(3) 0.085(2) 0.024(2) 0.0495(16) 0.037(2)
N1F 0.082(2) 0.090(3) 0.056(2) 0.001(2) 0.0322(16) -0.010(2)
C1F 0.090(3) 0.105(4) 0.069(3) 0.006(3) 0.042(2) 0.004(3)
C2F 0.096(3) 0.095(4) 0.083(3) -0.026(3) 0.040(3) -0.021(3)
C3F 0.101(4) 0.138(5) 0.074(4) 0.014(4) 0.020(3) 0.020(4)
O1G 0.0751(18) 0.086(3) 0.089(2) -0.011(2) 0.0403(15) 0.001(2)
N1G 0.061(2) 0.112(3) 0.070(2) 0.007(3) 0.0268(17) -0.007(2)
C1G 0.052(2) 0.103(4) 0.080(3) 0.000(3) 0.032(2) -0.010(3)
C2G 0.084(3) 0.095(4) 0.105(4) 0.019(4) 0.027(3) -0.019(3)
C3G 0.075(3) 0.154(5) 0.067(3) -0.006(3) 0.039(2) 0.015(3)
O1H 0.211(5) 0.192(5) 0.168(5) -0.030(4) 0.048(4) -0.091(4)
N1H 0.101(2) 0.081(3) 0.066(2) 0.003(2) 0.0408(18) -0.019(2)
C1H 0.171(5) 0.165(5) 0.144(5) -0.011(5) 0.042(4) -0.052(4)
C2H 0.139(4) 0.090(4) 0.131(4) 0.023(4) 0.060(3) -0.008(4)
C3H 0.103(4) 0.099(4) 0.116(4) -0.005(4) 0.026(3) -0.007(4)
O1I 0.0500(15) 0.057(2) 0.109(2) 0.002(2) 0.0304(15) -0.0018(16)
N1I 0.0599(19) 0.071(2) 0.0500(19) -0.010(2) 0.0196(15) 0.002(2)
C1I 0.103(4) 0.105(4) 0.089(4) -0.016(4) -0.009(3) 0.010(4)
C2I 0.0455(19) 0.050(2) 0.060(2) 0.005(2) 0.0217(17) -0.0153(19)
C3I 0.053(2) 0.079(3) 0.093(3) 0.003(3) 0.027(2) 0.020(3)
O1J 0.0641(15) 0.061(2) 0.0719(18) -0.0007(17) 0.0380(13) 0.0082(16)
N1J 0.0519(18) 0.079(3) 0.064(2) -0.005(2) 0.0216(16) -0.005(2)
C1J 0.070(2) 0.042(2) 0.062(2) -0.002(2) 0.0391(17) 0.011(2)
C2J 0.051(2) 0.097(4) 0.063(3) 0.010(3) 0.010(2) -0.027(3)
C3J 0.033(2) 0.092(4) 0.071(3) -0.023(3) 0.0102(19) -0.009(2)
O1K 0.079(2) 0.068(2) 0.121(3) 0.012(2) 0.018(2) -0.019(2)
N1K 0.082(2) 0.055(2) 0.061(2) -0.001(2) 0.0150(19) -0.005(2)
C1K 0.066(2) 0.055(3) 0.072(3) 0.000(3) 0.024(2) -0.001(2)
C2K 0.136(5) 0.085(4) 0.102(4) 0.020(4) 0.004(4) -0.015(4)
C3K 0.068(2) 0.086(4) 0.104(3) 0.011(3) 0.047(2) 0.000(3)
O1L 0.087(2) 0.088(3) 0.087(2) 0.014(2) 0.0288(18) -0.005(2)
N1L 0.073(2) 0.111(3) 0.090(3) 0.036(3) 0.0336(19) 0.016(3)
C1L 0.095(3) 0.109(4) 0.077(3) 0.037(3) 0.039(2) 0.012(3)
C2L 0.077(3) 0.100(4) 0.124(4) 0.009(4) 0.007(3) -0.010(4)
C3L 0.104(3) 0.126(5) 0.131(4) 0.045(4) 0.057(3) 0.010(4)
O1M 0.092(4) 0.110(5) 0.080(4) -0.009(4) 0.029(3) 0.037(4)
N1M 0.051(2) 0.048(3) 0.029(2) -0.006(3) 0.0295(19) 0.007(3)
C1M 0.066(4) 0.091(5) 0.058(4) 0.014(4) 0.027(3) 0.009(4)
C2M 0.038(3) 0.065(5) 0.053(4) 0.008(4) 0.022(3) 0.006(4)
C3M 0.055(3) 0.054(4) 0.023(3) 0.003(3) 0.021(3) 0.001(4)
O1N 0.054(2) 0.089(4) 0.042(3) 0.023(3) 0.0280(19) -0.013(3)
N1N 0.046(3) 0.073(4) 0.031(3) -0.019(3) 0.017(2) -0.023(3)
C1N 0.063(3) 0.084(5) 0.038(3) -0.015(4) 0.032(3) -0.021(4)
C2N 0.081(5) 0.085(5) 0.081(5) 0.006(5) 0.028(4) -0.025(5)
C3N 0.069(4) 0.092(6) 0.070(4) -0.003(5) 0.039(3) -0.024(4)
O1P 0.107(4) 0.106(5) 0.103(5) 0.002(4) 0.043(4) -0.008(4)
N1P 0.078(4) 0.090(4) 0.095(4) -0.010(4) 0.024(3) -0.021(4)
C1P 0.047(4) 0.126(5) 0.109(5) -0.047(4) 0.040(3) -0.012(4)
C2P 0.081(5) 0.107(6) 0.121(6) 0.011(6) 0.027(5) -0.013(5)
C3P 0.042(3) 0.065(5) 0.057(4) 0.011(4) 0.024(3) -0.003(4)
O1Q 0.081(4) 0.066(4) 0.065(4) 0.026(3) 0.004(3) 0.036(3)
N1Q 0.125(4) 0.112(4) 0.088(4) 0.014(4) 0.043(3) 0.008(4)
C1Q 0.095(5) 0.075(5) 0.065(4) 0.018(4) 0.025(4) 0.018(4)
C2Q 0.138(6) 0.143(7) 0.117(6) 0.021(6) 0.057(5) 0.016(6)
C3Q 0.128(6) 0.111(6) 0.084(6) 0.007(5) 0.038(5) -0.006(6)
O1U 0.090(4) 0.082(4) 0.109(4) 0.030(4) 0.049(3) 0.011(4)
N1U 0.057(3) 0.023(3) 0.037(3) 0.013(3) 0.004(2) -0.014(3)
C1U 0.082(4) 0.067(4) 0.083(4) 0.030(4) 0.030(4) -0.011(4)
C2U 0.021(3) 0.049(4) 0.021(3) -0.012(3) 0.005(2) 0.005(3)
C3U 0.071(4) 0.032(4) 0.026(3) 0.006(3) 0.033(3) -0.004(3)
O1V 0.104(4) 0.104(5) 0.057(3) -0.025(4) 0.043(3) -0.036(4)
N1V 0.066(3) 0.073(4) 0.021(3) -0.004(3) 0.022(2) -0.007(3)
C1V 0.056(3) 0.082(4) 0.038(3) -0.005(4) 0.035(3) 0.005(4)
C2V 0.087(5) 0.094(6) 0.071(5) 0.015(5) 0.036(4) 0.006(5)
C3V 0.076(4) 0.096(5) 0.017(3) 0.000(4) 0.016(3) -0.043(4)
O1X 0.077(4) 0.140(6) 0.134(5) -0.013(5) 0.036(4) 0.032(4)
N1X 0.068(4) 0.097(4) 0.081(4) 0.012(4) 0.001(3) 0.000(4)
C1X 0.100(5) 0.133(5) 0.122(5) -0.006(5) 0.018(4) 0.025(5)
C2X 0.076(5) 0.107(6) 0.086(5) 0.009(5) 0.039(4) 0.002(5)
C3X 0.083(5) 0.081(6) 0.077(5) 0.014(5) 0.012(4) -0.009(5)
O1Y 0.077(4) 0.119(5) 0.114(5) -0.012(5) -0.001(4) 0.002(4)
N1Y 0.106(4) 0.056(4) 0.061(4) -0.017(3) -0.010(3) -0.004(4)
C1Y 0.084(5) 0.097(5) 0.087(5) -0.039(5) -0.006(4) 0.012(4)
C2Y 0.092(4) 0.065(4) 0.058(4) -0.007(4) 0.017(4) -0.014(4)
C3Y 0.128(6) 0.090(6) 0.074(5) 0.014(5) 0.007(5) -0.021(5)
O1W 0.101(4) 0.060(4) 0.076(4) 0.003(4) 0.014(3) -0.025(4)
O1Z 0.188(6) 0.213(7) 0.202(6) 0.000(6) 0.063(5) 0.002(6)
N1Z 0.148(4) 0.147(5) 0.140(4) 0.018(4) 0.054(4) 0.010(4)
C1Z 0.159(5) 0.175(6) 0.171(6) -0.005(5) 0.068(5) 0.004(5)
C2Z 0.160(6) 0.155(7) 0.140(6) 0.013(6) 0.062(5) 0.011(6)
C3Z 0.157(7) 0.155(7) 0.149(7) 0.020(6) 0.013(6) 0.001(6)
O2W 0.072(2) 0.119(4) 0.119(3) 0.003(3) 0.032(2) -0.014(3)
O3W 0.0407(15) 0.107(3) 0.078(2) -0.009(2) 0.0189(14) 0.0109(19)
O4W 0.066(2) 0.113(3) 0.121(3) -0.025(3) 0.0373(19) -0.005(2)
O5W 0.067(2) 0.084(3) 0.085(3) -0.012(2) 0.0038(19) -0.002(2)
O6W 0.146(5) 0.081(5) 0.088(5) -0.008(4) 0.049(4) -0.046(5)
O7W 0.157(4) 0.084(3) 0.126(3) 0.002(3) 0.066(3) -0.003(3)
O8W 0.089(4) 0.085(5) 0.046(3) 0.003(4) 0.017(3) -0.007(4)
O9W 0.065(3) 0.098(5) 0.087(4) 0.017(4) 0.030(3) 0.001(4)
O10W 0.113(5) 0.160(6) 0.123(6) 0.004(5) 0.008(5) 0.013(5)
O11W 0.065(4) 0.127(6) 0.080(4) -0.015(5) 0.029(3) -0.012(4)
O12W 0.129(6) 0.147(7) 0.184(8) 0.037(6) 0.041(5) -0.069(5)
O13W 0.104(5) 0.121(6) 0.135(6) -0.011(6) 0.046(4) -0.044(5)
O14W 0.130(5) 0.122(7) 0.099(5) 0.002(5) 0.061(4) -0.003(5)
O15W 0.168(5) 0.065(4) 0.105(4) 0.008(4) 0.087(3) -0.030(4)
O16W 0.223(9) 0.239(10) 0.244(10) 0.011(8) 0.068(7) 0.023(8)
O17W 0.134(6) 0.144(6) 0.134(6) 0.011(5) 0.012(5) -0.020(5)
O18W 0.115(5) 0.138(7) 0.224(8) 0.023(6) 0.081(5) -0.051(5)
O19W 0.153(7) 0.133(7) 0.218(8) 0.009(7) 0.077(6) -0.042(6)

loop_
_atom_type_symbol
_atom_type_description
_atom_type_scat_dispersion_real
_atom_type_scat_dispersion_imag
_atom_type_scat_source
C C 0.0181 0.0091 'International Tables Vol C Tables 4.2.6.8 and 6.1.1.4'
H H 0.0000 0.0000 'International Tables Vol C Tables 4.2.6.8 and 6.1.1.4'
N N 0.0311 0.0180 'International Tables Vol C Tables 4.2.6.8 and 6.1.1.4'
O O 0.0492 0.0322 'International Tables Vol C Tables 4.2.6.8 and 6.1.1.4'
Cl Cl 0.3639 0.7018 'International Tables Vol C Tables 4.2.6.8 and 6.1.1.4'
Cu Cu -1.9646 0.5888 'International Tables Vol C Tables 4.2.6.8 and 6.1.1.4'

loop_
_geom_angle_atom_site_label_1
_geom_angle_atom_site_label_2
_geom_angle_atom_site_label_3
_geom_angle
N8 Cu1 N2 129.71(13)
N8 Cu1 N5 111.45(14)
N2 Cu1 N5 109.87(14)
N8 Cu1 N1 80.12(13)
N2 Cu1 N1 79.95(13)
N5 Cu1 N1 80.17(12)
N8 Cu1 Cl1 100.10(9)
N2 Cu1 Cl1 99.61(9)
N5 Cu1 Cl1 100.10(9)
N1 Cu1 Cl1 179.55(11)
N18 Cu2 N12 131.75(15)
N18 Cu2 N15 107.07(15)
N12 Cu2 N15 111.14(16)
N18 Cu2 N11 80.31(14)
N12 Cu2 N11 78.64(13)
N15 Cu2 N11 79.81(13)
N18 Cu2 Cl2 101.06(10)
N12 Cu2 Cl2 97.25(10)
N15 Cu2 Cl2 103.94(10)
N11 Cu2 Cl2 175.31(12)
N7 Cu3 N14 172.87(14)
N7 Cu3 Cl5 91.64(11)
N14 Cu3 Cl5 92.10(12)
N7 Cu3 Cl4 86.04(10)
N14 Cu3 Cl4 87.50(11)
Cl5 Cu3 Cl4 146.73(5)
N7 Cu3 Cl3 94.08(10)
N14 Cu3 Cl3 90.97(11)
Cl5 Cu3 Cl3 103.25(5)
Cl4 Cu3 Cl3 110.02(5)
N4 Cu4 N17 172.19(13)
N4 Cu4 Cl6 92.63(11)
N17 Cu4 Cl6 90.69(11)
N4 Cu4 Cl7 87.43(10)
N17 Cu4 Cl7 85.92(10)
Cl6 Cu4 Cl7 146.66(5)
N4 Cu4 Cl8 91.85(10)
N17 Cu4 Cl8 94.22(10)
Cl6 Cu4 Cl8 103.95(5)
Cl7 Cu4 Cl8 109.37(5)
N10 Cu5 N20 176.53(17)
N10 Cu5 O1 87.48(15)
N20 Cu5 O1 89.09(15)
N10 Cu5 Cl10 82.52(14)
N20 Cu5 Cl10 99.34(15)
O1 Cu5 Cl10 114.54(11)
N10 Cu5 Cl9 90.38(14)
N20 Cu5 Cl9 90.72(15)
O1 Cu5 Cl9 116.16(11)
Cl10 Cu5 Cl9 128.34(9)
C29 N1 C15 112.6(3)
C29 N1 C1 112.1(3)
C15 N1 C1 109.8(3)
C29 N1 Cu1 108.8(2)
C15 N1 Cu1 107.8(2)
C1 N1 Cu1 105.4(2)
C3 N2 C2 105.4(3)
C3 N2 Cu1 141.6(3)
C2 N2 Cu1 112.3(3)
C2 N3 C8 105.4(3)
C2 N3 C9 125.6(3)
C8 N3 C9 129.1(4)
C10 N4 C12 119.1(4)
C10 N4 Cu4 118.5(3)
C12 N4 Cu4 121.9(3)
C16 N5 C17 106.2(3)
C16 N5 Cu1 110.8(3)
C17 N5 Cu1 142.9(3)
C16 N6 C22 106.3(3)
C16 N6 C23 126.0(3)
C22 N6 C23 127.7(4)
C26 N7 C25 117.5(3)
C26 N7 Cu3 123.1(3)
C25 N7 Cu3 118.6(3)
C30 N8 C31 106.2(4)
C30 N8 Cu1 114.5(3)
C31 N8 Cu1 139.3(2)
C30 N9 C36 106.8(3)
C30 N9 C37 124.4(4)
C36 N9 C37 128.6(4)
C40 N10 C39 117.4(5)
C40 N10 Cu5 123.2(4)
C39 N10 Cu5 118.8(3)
C71 N11 C57 111.5(4)
C71 N11 C43 113.0(3)
C57 N11 C43 110.8(4)
C71 N11 Cu2 107.6(3)
C57 N11 Cu2 106.6(2)
C43 N11 Cu2 107.0(2)
C44 N12 C45 108.2(4)
C44 N12 Cu2 112.7(3)
C45 N12 Cu2 137.9(3)
C44 N13 C50 106.6(3)
C44 N13 C51 127.1(4)
C50 N13 C51 126.3(4)
C54 N14 C53 116.6(4)
C54 N14 Cu3 124.1(3)
C53 N14 Cu3 119.2(3)
C58 N15 C59 106.5(4)
C58 N15 Cu2 111.1(3)
C59 N15 Cu2 142.2(3)
C58 N16 C64 107.5(3)
C58 N16 C65 127.1(3)
C64 N16 C65 125.3(4)
C68 N17 C67 117.5(3)
C68 N17 Cu4 124.2(3)
C67 N17 Cu4 117.7(3)
C72 N18 C73 104.9(4)
C72 N18 Cu2 115.7(3)
C73 N18 Cu2 139.3(3)
C72 N19 C78 107.5(4)
C72 N19 C79 125.9(4)
C78 N19 C79 126.5(5)
C81 N20 C82 116.4(4)
C81 N20 Cu5 122.1(4)
C82 N20 Cu5 121.2(4)
C2 C1 N1 108.7(3)
N2 C2 N3 113.2(4)
N2 C2 C1 120.1(4)
N3 C2 C1 126.7(3)
N2 C3 C8 109.8(4)
N2 C3 C4 130.4(4)
C8 C3 C4 119.8(5)
C5 C4 C3 116.5(4)
C4 C5 C6 123.3(4)
C7 C6 C5 121.0(5)
C8 C7 C6 115.8(4)
N3 C8 C7 130.3(4)
N3 C8 C3 106.2(4)
C7 C8 C3 123.4(4)
N3 C9 C11 112.3(3)
N4 C10 C11 123.5(4)
C10 C11 C14 118.0(4)
C10 C11 C9 120.1(4)
C14 C11 C9 121.9(4)
N4 C12 C13 120.6(4)
C12 C13 C14 120.9(4)
C13 C14 C11 117.7(4)
C16 C15 N1 107.9(3)
N5 C16 N6 111.1(3)
N5 C16 C15 122.7(4)
N6 C16 C15 126.0(4)
C18 C17 C22 122.6(4)
C18 C17 N5 128.0(4)
C22 C17 N5 109.3(3)
C17 C18 C19 116.2(5)
C20 C19 C18 119.4(4)
C21 C20 C19 124.5(5)
C20 C21 C22 114.9(4)
C17 C22 C21 122.0(3)
C17 C22 N6 107.1(4)
C21 C22 N6 130.7(4)
N6 C23 C24 109.1(4)
C25 C24 C28 117.4(4)
C25 C24 C23 119.7(4)
C28 C24 C23 122.9(3)
N7 C25 C24 123.6(4)
N7 C26 C27 124.6(5)
C26 C27 C28 119.0(5)
C27 C28 C24 117.8(4)
C30 C29 N1 109.8(4)
N8 C30 N9 112.3(4)
N8 C30 C29 120.9(4)
N9 C30 C29 126.6(4)
C32 C31 C36 120.6(4)
C32 C31 N8 131.2(4)
C36 C31 N8 108.2(3)
C33 C32 C31 118.4(5)
C32 C33 C34 121.8(5)
C35 C34 C33 119.5(5)
C34 C35 C36 118.9(5)
C31 C36 C35 120.8(4)
C31 C36 N9 106.4(4)
C35 C36 N9 132.7(4)
C38 C37 N9 112.4(4)
C42 C38 C39 119.1(5)
C42 C38 C37 120.7(4)
C39 C38 C37 120.0(4)
N10 C39 C38 122.9(4)
N10 C40 C41 125.0(6)
C42 C41 C40 116.0(5)
C38 C42 C41 119.0(5)
C44 C43 N11 106.4(3)
N12 C44 N13 112.4(4)
N12 C44 C43 123.5(4)
N13 C44 C43 124.1(3)
C46 C45 N12 133.7(5)
C46 C45 C50 119.6(5)
N12 C45 C50 106.6(3)
C47 C46 C45 119.9(5)
C46 C47 C48 124.8(5)
C49 C48 C47 117.3(5)
C48 C49 C50 117.2(4)
N13 C50 C45 106.2(4)
N13 C50 C49 132.5(4)
C45 C50 C49 121.2(4)
N13 C51 C52 111.2(4)
C53 C52 C56 120.5(4)
C53 C52 C51 118.9(4)
C56 C52 C51 120.6(4)
C52 C53 N14 123.3(4)
C55 C54 N14 121.4(5)
C54 C55 C56 121.5(5)
C52 C56 C55 116.4(4)
C58 C57 N11 109.9(3)
N15 C58 N16 111.3(3)
N15 C58 C57 122.6(4)
N16 C58 C57 126.0(4)
N15 C59 C64 111.1(3)
N15 C59 C60 129.9(4)
C64 C59 C60 119.0(4)
C61 C60 C59 116.2(5)
C60 C61 C62 124.0(4)
C63 C62 C61 118.2(5)
C62 C63 C64 119.0(5)
C63 C64 N16 132.8(4)
C63 C64 C59 123.5(4)
N16 C64 C59 103.6(4)
N16 C65 C66 111.0(3)
C70 C66 C67 118.8(4)
C70 C66 C65 123.0(4)
C67 C66 C65 118.2(4)
N17 C67 C66 121.9(4)
N17 C68 C69 123.5(5)
C68 C69 C70 120.2(5)
C66 C70 C69 118.0(4)
C72 C71 N11 110.9(4)
N18 C72 N19 113.4(4)
N18 C72 C71 120.4(4)
N19 C72 C71 126.0(4)
C78 C73 C74 119.2(5)
C78 C73 N18 110.3(4)
C74 C73 N18 130.4(5)
C75 C74 C73 116.6(5)
C76 C75 C74 122.2(5)
C77 C76 C75 121.5(7)
C76 C77 C78 116.4(5)
C73 C78 C77 123.9(5)
C73 C78 N19 103.9(5)
C77 C78 N19 132.2(4)
C80 C79 N19 114.7(5)
C84 C80 C81 115.0(5)
C84 C80 C79 124.6(5)
C81 C80 C79 120.3(5)
N20 C81 C80 124.1(5)
C83 C82 N20 126.8(6)
C82 C83 C84 118.3(5)
C83 C84 C80 119.1(5)
N22 Cu6 N28 133.68(15)
N22 Cu6 N25 110.47(16)
N28 Cu6 N25 106.30(16)
N22 Cu6 N21 79.83(13)
N28 Cu6 N21 80.90(15)
N25 Cu6 N21 78.52(13)
N22 Cu6 Cl11 97.23(10)
N28 Cu6 Cl11 100.18(11)
N25 Cu6 Cl11 104.11(9)
N21 Cu6 Cl11 176.65(11)
N38 Cu7 N35 128.29(15)
N38 Cu7 N32 111.51(17)
N35 Cu7 N32 111.41(16)
N38 Cu7 N31 80.48(14)
N35 Cu7 N31 79.86(13)
N32 Cu7 N31 80.08(13)
N38 Cu7 Cl12 100.23(11)
N35 Cu7 Cl12 98.60(11)
N32 Cu7 Cl12 100.93(10)
N31 Cu7 Cl12 178.40(11)
N34 Cu8 N24 172.03(15)
N34 Cu8 Cl14 91.99(12)
N24 Cu8 Cl14 91.41(11)
N34 Cu8 Cl13 85.34(11)
N24 Cu8 Cl13 87.88(11)
Cl14 Cu8 Cl13 146.87(5)
N34 Cu8 Cl15 94.63(12)
N24 Cu8 Cl15 91.68(11)
Cl14 Cu8 Cl15 102.36(6)
Cl13 Cu8 Cl15 110.77(6)
N27 Cu9 N37 172.09(14)
N27 Cu9 Cl18 92.14(11)
N37 Cu9 Cl18 92.30(12)
N27 Cu9 Cl16 84.83(10)
N37 Cu9 Cl16 87.70(11)
Cl18 Cu9 Cl16 143.40(5)
N27 Cu9 Cl17 93.67(11)
N37 Cu9 Cl17 91.33(11)
Cl18 Cu9 Cl17 106.64(5)
Cl16 Cu9 Cl17 109.95(6)
N40 Cu10 N30 170.7(2)
N40 Cu10 O2 93.1(2)
N30 Cu10 O2 80.7(2)
N40 Cu10 Cl19 95.72(18)
N30 Cu10 Cl19 91.61(15)
O2 Cu10 Cl19 166.3(3)
N40 Cu10 Cl20 95.51(16)
N30 Cu10 Cl20 91.44(16)
O2 Cu10 Cl20 89.4(3)
Cl19 Cu10 Cl20 79.44(11)
C85 N21 C113 108.9(4)
C85 N21 C99 111.1(4)
C113 N21 C99 111.2(4)
C85 N21 Cu6 106.3(3)
C113 N21 Cu6 110.8(3)
C99 N21 Cu6 108.5(2)
C86 N22 C87 105.2(4)
C86 N22 Cu6 113.1(3)
C87 N22 Cu6 141.4(2)
C92 N23 C86 108.5(3)
C92 N23 C93 125.6(4)
C86 N23 C93 125.6(3)
C95 N24 C96 119.3(4)
C95 N24 Cu8 115.6(3)
C96 N24 Cu8 125.0(3)
C100 N25 C101 104.7(4)
C100 N25 Cu6 114.0(3)
C101 N25 Cu6 141.4(3)
C100 N26 C106 106.3(3)
C100 N26 C107 127.5(3)
C106 N26 C107 126.1(4)
C110 N27 C109 116.0(4)
C110 N27 Cu9 122.2(3)
C109 N27 Cu9 120.6(3)
C114 N28 C115 104.4(4)
C114 N28 Cu6 114.9(3)
C115 N28 Cu6 140.6(3)
C114 N29 C120 107.0(4)
C114 N29 C121 125.0(4)
C120 N29 C121 128.0(5)
C123 N30 C124 114.9(6)
C123 N30 Cu10 122.8(4)
C124 N30 Cu10 122.2(4)
C155 N31 C141 109.7(3)
C155 N31 C127 110.0(3)
C141 N31 C127 109.6(3)
C155 N31 Cu7 112.0(2)
C141 N31 Cu7 107.1(2)
C127 N31 Cu7 108.5(2)
C128 N32 C129 104.8(4)
C128 N32 Cu7 112.9(3)
C129 N32 Cu7 142.2(3)
C128 N33 C134 107.1(3)
C128 N33 C135 127.7(3)
C134 N33 C135 125.1(4)
C137 N34 C138 118.0(4)
C137 N34 Cu8 118.9(3)
C138 N34 Cu8 122.3(3)
C142 N35 C143 106.7(4)
C142 N35 Cu7 111.4(3)
C143 N35 Cu7 140.8(3)
C142 N36 C148 107.1(3)
C142 N36 C149 124.5(3)
C148 N36 C149 128.4(4)
C152 N37 C151 117.4(4)
C152 N37 Cu9 122.9(3)
C151 N37 Cu9 119.4(3)
C156 N38 C157 104.3(4)
C156 N38 Cu7 114.3(3)
C157 N38 Cu7 141.4(3)
C156 N39 C162 104.4(4)
C156 N39 C163 128.4(4)
C162 N39 C163 126.9(5)
C165 N40 C166 117.8(5)
C165 N40 Cu10 120.4(4)
C166 N40 Cu10 121.4(4)
N21 C85 C86 108.5(3)
N22 C86 N23 111.2(4)
N22 C86 C85 119.6(4)
N23 C86 C85 129.2(3)
C88 C87 N22 130.1(4)
C88 C87 C92 120.6(5)
N22 C87 C92 109.3(3)
C89 C88 C87 116.3(4)
C88 C89 C90 123.3(4)
C91 C90 C89 119.8(5)
C90 C91 C92 118.6(4)
N23 C92 C91 132.9(4)
N23 C92 C87 105.8(4)
C91 C92 C87 121.1(4)
N23 C93 C94 109.5(3)
C98 C94 C95 117.4(5)
C98 C94 C93 120.7(4)
C95 C94 C93 121.7(4)
N24 C95 C94 123.2(4)
N24 C96 C97 121.4(5)
C98 C97 C96 119.0(4)
C97 C98 C94 119.7(4)
C100 C99 N21 107.8(4)
N25 C100 N26 114.4(4)
N25 C100 C99 121.1(4)
N26 C100 C99 124.3(4)
C106 C101 N25 110.5(3)
C106 C101 C102 120.5(4)
N25 C101 C102 129.0(4)
C103 C102 C101 115.8(4)
C104 C103 C102 122.6(4)
C103 C104 C105 123.2(5)
C106 C105 C104 115.7(5)
C105 C106 C101 122.0(4)
C105 C106 N26 133.8(4)
C101 C106 N26 104.1(4)
N26 C107 C108 110.9(4)
C112 C108 C109 116.9(4)
C112 C108 C107 123.7(4)
C109 C108 C107 119.3(4)
N27 C109 C108 123.9(4)
N27 C110 C111 123.2(5)
C112 C111 C110 119.6(5)
C111 C112 C108 120.2(5)
N21 C113 C114 109.9(4)
N28 C114 N29 113.0(5)
N28 C114 C113 120.7(5)
N29 C114 C113 126.1(4)
C120 C115 C116 119.7(5)
C120 C115 N28 110.7(4)
C116 C115 N28 129.6(4)
C117 C116 C115 116.9(5)
C116 C117 C118 123.9(5)
C119 C118 C117 119.8(7)
C120 C119 C118 116.3(5)
C119 C120 C115 123.4(5)
C119 C120 N29 131.8(4)
C115 C120 N29 104.8(5)
C122 C121 N29 114.8(4)
C123 C122 C121 119.5(6)
C123 C122 C126 115.6(6)
C121 C122 C126 124.8(5)
N30 C123 C122 126.6(6)
N30 C124 C125 125.4(6)
C126 C125 C124 117.7(6)
C125 C126 C122 119.6(6)
C128 C127 N31 107.1(3)
N32 C128 N33 113.9(3)
N32 C128 C127 121.2(4)
N33 C128 C127 124.9(3)
C130 C129 N32 130.6(5)
C130 C129 C134 120.5(4)
N32 C129 C134 108.8(3)
C131 C130 C129 117.4(5)
C130 C131 C132 123.5(4)
C133 C132 C131 119.0(4)
C132 C133 C134 118.2(5)
N33 C134 C133 133.2(4)
N33 C134 C129 105.4(4)
C133 C134 C129 121.4(4)
N33 C135 C136 110.6(4)
C137 C136 C140 115.1(4)
C137 C136 C135 121.1(4)
C140 C136 C135 123.7(4)
N34 C137 C136 123.9(4)
N34 C138 C139 122.5(5)
C138 C139 C140 118.7(5)
C139 C140 C136 121.5(4)
C142 C141 N31 105.9(3)
N35 C142 N36 110.7(4)
N35 C142 C141 123.4(4)
N36 C142 C141 125.8(3)
C148 C143 C144 119.6(5)
C148 C143 N35 110.0(3)
C144 C143 N35 130.3(4)
C143 C144 C145 116.4(4)
C146 C145 C144 121.1(5)
C145 C146 C147 123.4(5)
C148 C147 C146 113.9(4)
C147 C148 C143 125.6(4)
C147 C148 N36 128.8(4)
C143 C148 N36 105.5(4)
C150 C149 N36 112.0(4)
C151 C150 C154 117.7(4)
C151 C150 C149 120.8(4)
C154 C150 C149 121.4(4)
C150 C151 N37 124.0(4)
N37 C152 C153 121.7(5)
C154 C153 C152 119.1(5)
C153 C154 C150 119.8(5)
N31 C155 C156 107.0(4)
N38 C156 N39 114.5(4)
N38 C156 C155 121.0(5)
N39 C156 C155 124.4(4)
N38 C157 C162 110.3(4)
N38 C157 C158 130.4(5)
C162 C157 C158 119.2(5)
C159 C158 C157 116.2(5)
C158 C159 C160 121.9(5)
C161 C160 C159 122.9(5)
C160 C161 C162 112.6(5)
C157 C162 N39 106.3(4)
C157 C162 C161 126.8(4)
N39 C162 C161 126.0(5)
N39 C163 C164 112.5(5)
C165 C164 C168 109.4(6)
C165 C164 C163 125.8(5)
C168 C164 C163 124.7(5)
N40 C165 C164 129.1(5)
N40 C166 C167 118.8(6)
C168 C167 C166 122.9(6)
C167 C168 C164 121.7(6)
C1A N1A C3A 125.9(8)
C1A N1A C2A 111.4(7)
C3A N1A C2A 122.6(7)
O1A C1A N1A 116.2(9)
C2B N1B C3B 120.3(8)
C2B N1B C1B 124.6(7)
C3B N1B C1B 112.8(7)
O1B C1B N1B 112.9(8)
C1C N1C C3C 123.8(7)
C1C N1C C2C 122.7(6)
C3C N1C C2C 112.9(5)
N1C C1C O1C 118.0(8)
C3D N1D C2D 118.8(6)
C3D N1D C1D 124.6(6)
C2D N1D C1D 115.9(5)
O1D C1D N1D 127.1(7)
C1E N1E C3E 118.6(6)
C1E N1E C2E 119.3(7)
C3E N1E C2E 122.1(7)
N1E C1E O1E 132.2(8)
C2F N1F C1F 122.5(6)
C2F N1F C3F 115.4(5)
C1F N1F C3F 122.1(6)
O1F C1F N1F 125.4(7)
C1G N1G C2G 121.8(6)
C1G N1G C3G 119.1(6)
C2G N1G C3G 119.0(6)
O1G C1G N1G 127.0(7)
C1H N1H C2H 129.1(8)
C1H N1H C3H 122.6(8)
C2H N1H C3H 108.2(5)
N1H C1H O1H 126.8(11)
C2I N1I C3I 122.9(4)
C2I N1I C1I 116.3(5)
C3I N1I C1I 120.5(5)
O1I C2I N1I 126.6(4)
C1J N1J C3J 122.0(4)
C1J N1J C2J 119.2(4)
C3J N1J C2J 118.7(5)
O1J C1J N1J 125.1(4)
C1K N1K C2K 125.1(6)
C1K N1K C3K 119.6(4)
C2K N1K C3K 114.8(6)
O1K C1K N1K 123.7(5)
C1L N1L C3L 122.8(6)
C1L N1L C2L 123.3(6)
C3L N1L C2L 113.7(5)
O1L C1L N1L 123.8(7)
C3M N1M C1M 128.5(7)
C3M N1M C2M 115.0(7)
C1M N1M C2M 116.0(7)
O1M C1M N1M 132.0(9)
C1N N1N C2N 112.1(9)
C1N N1N C3N 126.3(9)
C2N N1N C3N 121.5(8)
O1N C1N N1N 126.7(11)
C1P N1P C2P 128.7(8)
C1P N1P C3P 121.9(7)
C2P N1P C3P 106.1(8)
O1P C1P N1P 108.2(8)
C1Q N1Q C3Q 121.9(13)
C1Q N1Q C2Q 95.9(12)
C3Q N1Q C2Q 141.4(14)
O1Q C1Q N1Q 130.8(14)
C3U N1U C1U 115.3(7)
C3U N1U C2U 124.9(5)
C1U N1U C2U 117.9(6)
O1U C1U N1U 100.9(7)
C3V N1V C2V 104.5(11)
C3V N1V C1V 136.6(11)
C2V N1V C1V 117.7(9)
O1V C1V N1V 142.2(15)
N1V C2V C3V 32.5(6)
N1V C3V C2V 43.0(8)
C2X N1X C1X 112.6(7)
C2X N1X C3X 118.8(7)
C1X N1X C3X 126.3(8)
O1X C1X N1X 124.1(9)
C1Y N1Y C2Y 120.9(7)
C1Y N1Y C3Y 124.2(8)
C2Y N1Y C3Y 106.6(8)
O1Y C1Y N1Y 133.6(7)
C3Z N1Z C1Z 121.3(9)
C3Z N1Z C2Z 120.5(10)
C1Z N1Z C2Z 115.7(6)
O1Z C1Z N1Z 124.9(8)

loop_
_geom_bond_atom_site_label_1
_geom_bond_atom_site_label_2
_geom_bond_distance
Cu1 N8 2.026(4)
Cu1 N2 2.037(3)
Cu1 N5 2.086(4)
Cu1 N1 2.153(3)
Cu1 Cl1 2.2483(11)
Cu2 N18 1.998(4)
Cu2 N12 2.025(4)
Cu2 N15 2.105(4)
Cu2 N11 2.171(3)
Cu2 Cl2 2.2228(12)
Cu3 N7 1.991(3)
Cu3 N14 1.997(3)
Cu3 Cl5 2.3273(14)
Cu3 Cl4 2.3306(13)
Cu3 Cl3 2.5031(13)
Cu4 N4 2.021(3)
Cu4 N17 2.041(3)
Cu4 Cl6 2.3125(14)
Cu4 Cl7 2.3299(13)
Cu4 Cl8 2.5321(13)
Cu5 N10 2.005(4)
Cu5 N20 2.020(4)
Cu5 O1 2.157(3)
Cu5 Cl10 2.279(2)
Cu5 Cl9 2.397(3)
N1 C29 1.473(6)
N1 C15 1.490(6)
N1 C1 1.490(5)
N2 C3 1.343(6)
N2 C2 1.345(4)
N3 C2 1.348(5)
N3 C8 1.389(5)
N3 C9 1.407(4)
N4 C10 1.338(6)
N4 C12 1.348(6)
N5 C16 1.349(5)
N5 C17 1.410(5)
N6 C16 1.396(6)
N6 C22 1.408(5)
N6 C23 1.468(6)
N7 C26 1.309(6)
N7 C25 1.374(6)
N8 C30 1.321(5)
N8 C31 1.428(6)
N9 C30 1.371(7)
N9 C36 1.409(6)
N9 C37 1.488(6)
N10 C40 1.288(7)
N10 C39 1.342(7)
N11 C71 1.473(6)
N11 C57 1.479(6)
N11 C43 1.498(6)
N12 C44 1.298(5)
N12 C45 1.377(6)
N13 C44 1.351(6)
N13 C50 1.384(5)
N13 C51 1.440(5)
N14 C54 1.373(6)
N14 C53 1.386(6)
N15 C58 1.316(5)
N15 C59 1.363(5)
N16 C58 1.381(6)
N16 C64 1.401(5)
N16 C65 1.485(5)
N17 C68 1.328(5)
N17 C67 1.353(6)
N18 C72 1.309(5)
N18 C73 1.427(7)
N19 C72 1.341(7)
N19 C78 1.437(6)
N19 C79 1.493(6)
N20 C81 1.312(7)
N20 C82 1.356(7)
C1 C2 1.478(6)
C3 C8 1.404(6)
C3 C4 1.433(6)
C4 C5 1.364(7)
C5 C6 1.409(7)
C6 C7 1.407(6)
C7 C8 1.392(7)
C9 C11 1.545(6)
C10 C11 1.392(6)
C11 C14 1.402(7)
C12 C13 1.388(6)
C13 C14 1.395(7)
C15 C16 1.466(5)
C17 C18 1.344(5)
C17 C22 1.384(7)
C18 C19 1.439(7)
C19 C20 1.366(8)
C20 C21 1.364(6)
C21 C22 1.395(6)
C23 C24 1.528(6)
C24 C25 1.399(5)
C24 C28 1.431(7)
C26 C27 1.390(6)
C27 C28 1.406(8)
C29 C30 1.455(7)
C31 C32 1.361(6)
C31 C36 1.390(6)
C32 C33 1.348(8)
C33 C34 1.441(7)
C34 C35 1.323(7)
C35 C36 1.403(7)
C37 C38 1.458(7)
C38 C42 1.368(6)
C38 C39 1.382(7)
C40 C41 1.421(8)
C41 C42 1.391(9)
C43 C44 1.473(6)
C45 C46 1.354(6)
C45 C50 1.421(7)
C46 C47 1.317(8)
C47 C48 1.430(8)
C48 C49 1.404(6)
C49 C50 1.429(7)
C51 C52 1.504(7)
C52 C53 1.353(6)
C52 C56 1.377(6)
C54 C55 1.354(7)
C55 C56 1.424(7)
C57 C58 1.464(5)
C59 C64 1.406(6)
C59 C60 1.457(5)
C60 C61 1.332(7)
C61 C62 1.481(8)
C62 C63 1.364(6)
C63 C64 1.368(7)
C65 C66 1.491(6)
C66 C70 1.364(6)
C66 C67 1.391(6)
C68 C69 1.330(7)
C69 C70 1.392(8)
C71 C72 1.447(7)
C73 C78 1.375(7)
C73 C74 1.403(6)
C74 C75 1.388(8)
C75 C76 1.375(8)
C76 C77 1.366(8)
C77 C78 1.376(9)
C79 C80 1.450(9)
C80 C84 1.434(8)
C80 C81 1.439(7)
C82 C83 1.307(8)
C83 C84 1.403(8)
Cu6 N22 1.980(4)
Cu6 N28 2.015(4)
Cu6 N25 2.118(4)
Cu6 N21 2.167(3)
Cu6 Cl11 2.2358(11)
Cu7 N38 2.009(4)
Cu7 N35 2.017(4)
Cu7 N32 2.077(4)
Cu7 N31 2.131(3)
Cu7 Cl12 2.2481(14)
Cu8 N34 2.003(3)
Cu8 N24 2.043(3)
Cu8 Cl14 2.3269(15)
Cu8 Cl13 2.3292(13)
Cu8 Cl15 2.4957(15)
Cu9 N27 2.005(4)
Cu9 N37 2.018(4)
Cu9 Cl18 2.3156(15)
Cu9 Cl16 2.3327(13)
Cu9 Cl17 2.4753(14)
Cu10 N40 1.990(5)
Cu10 N30 1.991(6)
Cu10 O2 2.215(9)
Cu10 Cl19 2.545(4)
Cu10 Cl20 2.601(3)
N21 C85 1.441(6)
N21 C113 1.451(7)
N21 C99 1.504(7)
N22 C86 1.356(5)
N22 C87 1.410(6)
N23 C92 1.364(5)
N23 C86 1.396(7)
N23 C93 1.491(5)
N24 C95 1.307(6)
N24 C96 1.321(6)
N25 C100 1.292(5)
N25 C101 1.388(6)
N26 C100 1.343(6)
N26 C106 1.407(5)
N26 C107 1.450(5)
N27 C110 1.329(6)
N27 C109 1.352(6)
N28 C114 1.333(5)
N28 C115 1.415(7)
N29 C114 1.354(7)
N29 C120 1.424(7)
N29 C121 1.477(6)
N30 C123 1.356(9)
N30 C124 1.358(9)
N31 C155 1.458(6)
N31 C141 1.489(5)
N31 C127 1.511(6)
N32 C128 1.323(5)
N32 C129 1.409(6)
N33 C128 1.362(6)
N33 C134 1.383(5)
N33 C135 1.470(5)
N34 C137 1.329(6)
N34 C138 1.342(6)
N35 C142 1.313(5)
N35 C143 1.406(6)
N36 C142 1.395(6)
N36 C148 1.405(6)
N36 C149 1.533(5)
N37 C152 1.327(6)
N37 C151 1.375(6)
N38 C156 1.343(6)
N38 C157 1.367(7)
N39 C156 1.360(7)
N39 C162 1.407(6)
N39 C163 1.421(7)
N40 C165 1.300(9)
N40 C166 1.376(7)
C85 C86 1.486(6)
C87 C88 1.406(6)
C87 C92 1.433(6)
C88 C89 1.371(9)
C89 C90 1.431(8)
C90 C91 1.369(6)
C91 C92 1.382(8)
C93 C94 1.544(7)
C94 C98 1.385(7)
C94 C95 1.400(6)
C96 C97 1.417(6)
C97 C98 1.346(7)
C99 C100 1.500(6)
C101 C106 1.384(7)
C101 C102 1.423(5)
C102 C103 1.376(7)
C103 C104 1.335(8)
C104 C105 1.388(6)
C105 C106 1.382(7)
C107 C108 1.515(7)
C108 C112 1.397(7)
C108 C109 1.401(6)
C110 C111 1.413(7)
C111 C112 1.315(8)
C113 C114 1.507(8)
C115 C120 1.377(7)
C115 C116 1.394(6)
C116 C117 1.308(9)
C117 C118 1.393(9)
C118 C119 1.379(8)
C119 C120 1.347(9)
C121 C122 1.407(9)
C122 C123 1.405(9)
C122 C126 1.509(9)
C124 C125 1.467(9)
C125 C126 1.342(9)
C127 C128 1.507(5)
C129 C130 1.373(5)
C129 C134 1.428(7)
C130 C131 1.349(7)
C131 C132 1.448(8)
C132 C133 1.357(5)
C133 C134 1.395(7)
C135 C136 1.495(6)
C136 C137 1.383(5)
C136 C140 1.393(7)
C138 C139 1.351(6)
C139 C140 1.352(8)
C141 C142 1.472(6)
C143 C148 1.371(6)
C143 C144 1.380(6)
C144 C145 1.423(8)
C145 C146 1.352(7)
C146 C147 1.388(6)
C147 C148 1.371(7)
C149 C150 1.441(7)
C150 C151 1.372(6)
C150 C154 1.391(7)
C152 C153 1.423(7)
C153 C154 1.366(7)
C155 C156 1.515(7)
C157 C162 1.399(8)
C157 C158 1.423(7)
C158 C159 1.397(8)
C159 C160 1.451(9)
C160 C161 1.393(7)
C161 C162 1.412(7)
C163 C164 1.513(9)
C164 C165 1.437(8)
C164 C168 1.489(9)
C166 C167 1.405(8)
C167 C168 1.299(10)
O1A C1A 1.282(11)
N1A C1A 1.286(11)
N1A C3A 1.382(10)
N1A C2A 1.530(12)
O1B C1B 1.302(10)
N1B C2B 1.350(10)
N1B C3B 1.412(10)
N1B C1B 1.460(12)
O1C C1C 1.329(10)
N1C C1C 1.234(9)
N1C C3C 1.436(8)
N1C C2C 1.486(9)
O1D C1D 1.146(8)
N1D C3D 1.330(7)
N1D C2D 1.437(9)
N1D C1D 1.446(10)
O1E C1E 1.324(11)
N1E C1E 1.238(11)
N1E C3E 1.418(9)
N1E C2E 1.426(9)
O1F C1F 1.254(8)
N1F C2F 1.320(9)
N1F C1F 1.364(7)
N1F C3F 1.476(9)
O1G C1G 1.238(8)
N1G C1G 1.320(9)
N1G C2G 1.396(10)
N1G C3G 1.477(9)
O1H C1H 1.317(13)
N1H C1H 1.161(11)
N1H C2H 1.388(10)
N1H C3H 1.432(9)
O1I C2I 1.223(6)
N1I C2I 1.317(7)
N1I C3I 1.423(7)
N1I C1I 1.496(7)
O1J C1J 1.179(6)
N1J C1J 1.323(7)
N1J C3J 1.457(6)
N1J C2J 1.492(6)
O1K C1K 1.245(7)
N1K C1K 1.307(8)
N1K C2K 1.406(8)
N1K C3K 1.473(8)
O1L C1L 1.282(9)
N1L C1L 1.304(8)
N1L C3L 1.421(10)
N1L C2L 1.463(10)
O1M C1M 1.222(15)
N1M C3M 1.336(11)
N1M C1M 1.353(15)
N1M C2M 1.522(10)
O1N C1N 1.204(12)
N1N C1N 1.288(11)
N1N C2N 1.401(16)
N1N C3N 1.537(14)
O1P C1P 1.280(11)
N1P C1P 1.494(10)
N1P C2P 1.499(10)
N1P C3P 1.529(10)
O1Q C1Q 1.029(14)
N1Q C1Q 1.34(2)
N1Q C3Q 1.410(19)
N1Q C2Q 1.69(2)
O1U C1U 1.251(11)
N1U C3U 1.223(8)
N1U C1U 1.375(9)
N1U C2U 1.416(9)
O1V C1V 0.824(12)
N1V C3V 1.076(12)
N1V C2V 1.366(16)
N1V C1V 1.436(14)
C2V C3V 1.939(17)
O1X C1X 1.164(10)
N1X C2X 1.439(11)
N1X C1X 1.439(9)
N1X C3X 1.444(10)
O1Y C1Y 1.188(9)
N1Y C1Y 1.390(10)
N1Y C2Y 1.400(9)
N1Y C3Y 1.403(10)
O1Z C1Z 1.186(9)
N1Z C3Z 1.423(10)
N1Z C1Z 1.431(9)
N1Z C2Z 1.431(9)
O10W O17W 1.44(2)
